data_4067873
loop_
_publ_author_name
'Fier, Patrick S.'
'Reinig, Regina R.'
'King, Janeth'
'Dickerson, Christopher'
'Chin, Robert M.'
'Doucour\'e, Mantia'
'Brennessel, William'

_publ_section_title
;
 Selective Dialkylation of a Doubly Linked Dicyclopentadiene Ligand and
 the Ensuing Ruthenium Complexes
;
_journal_issue 1
_journal_name_full Organometallics
_journal_page_first 261
_journal_paper_doi 10.1021/om200854n
_journal_volume 31
_journal_year 2012
_chemical_formula_moiety 'C32 H46 Cl N4 Ru2, 0.5(Cl6 Zn2), C2 H3 N'
_chemical_formula_sum 'C34 H49 Cl4 N5 Ru2 Zn'
_chemical_formula_weight 937.09
_chemical_name_common unimc15
_chemical_name_systematic
; 
 ? 
;
_space_group_IT_number 2
_symmetry_cell_setting triclinic
_symmetry_space_group_name_Hall '-P 1'
_symmetry_space_group_name_H-M 'P -1'
_atom_sites_solution_hydrogens geom
_atom_sites_solution_primary direct
_atom_sites_solution_secondary difmap
_audit_creation_method SHELXL-97
_cell_angle_alpha 110.431(5)
_cell_angle_beta 107.181(5)
_cell_angle_gamma 94.532(5)
_cell_formula_units_Z 4
_cell_length_a 13.441(4)
_cell_length_b 17.036(5)
_cell_length_c 19.978(6)
_cell_measurement_reflns_used 3744
_cell_measurement_temperature 100.0(1)
_cell_measurement_theta_max 30.17
_cell_measurement_theta_min 2.30
_cell_volume 4010(2)
_computing_cell_refinement 'SAINT (Bruker, 2009)'
_computing_data_collection 'APEX2 (Bruker, 2011)'
_computing_data_reduction 'SAINT (Bruker, 2009)'
_computing_molecular_graphics 'SHELXTL (Sheldrick, 2008)'
_computing_publication_material 'SHELXTL (Sheldrick, 2008)'
_computing_structure_refinement 'SHELXL-97 (Sheldrick, 2008)'
_computing_structure_solution 'SIR97 (Altomare et al., 1999)'
_diffrn_ambient_temperature 100.0(1)
_diffrn_measured_fraction_theta_full 0.997
_diffrn_measured_fraction_theta_max 0.997
_diffrn_measurement_device_type 'Bruker SMART APEX II CCD Platform'
_diffrn_measurement_method 'area detector, \w scans per \f'
_diffrn_radiation_monochromator graphite
_diffrn_radiation_source 'fine-focus sealed tube'
_diffrn_radiation_type MoK\a
_diffrn_radiation_wavelength 0.71073
_diffrn_reflns_av_R_equivalents 0.0982
_diffrn_reflns_av_sigmaI/netI 0.1163
_diffrn_reflns_limit_h_max 18
_diffrn_reflns_limit_h_min -18
_diffrn_reflns_limit_k_max 23
_diffrn_reflns_limit_k_min -23
_diffrn_reflns_limit_l_max 27
_diffrn_reflns_limit_l_min -27
_diffrn_reflns_number 68896
_diffrn_reflns_theta_full 29.57
_diffrn_reflns_theta_max 29.57
_diffrn_reflns_theta_min 1.30
_diffrn_standards_number 0
_exptl_absorpt_coefficient_mu 1.633
_exptl_absorpt_correction_T_max 0.8804
_exptl_absorpt_correction_T_min 0.6577
_exptl_absorpt_correction_type multi-scan
_exptl_absorpt_process_details 'SADABS (Sheldrick, 2008)'
_exptl_crystal_colour orange
_exptl_crystal_density_diffrn 1.552
_exptl_crystal_density_method 'not measured'
_exptl_crystal_description plate
_exptl_crystal_F_000 1896
_exptl_crystal_size_max 0.28
_exptl_crystal_size_mid 0.24
_exptl_crystal_size_min 0.08
_refine_diff_density_max 2.720
_refine_diff_density_min -1.806
_refine_diff_density_rms 0.201
_refine_ls_extinction_method none
_refine_ls_goodness_of_fit_ref 1.018
_refine_ls_hydrogen_treatment constr
_refine_ls_matrix_type full
_refine_ls_number_parameters 858
_refine_ls_number_reflns 22445
_refine_ls_number_restraints 0
_refine_ls_restrained_S_all 1.018
_refine_ls_R_factor_all 0.1521
_refine_ls_R_factor_gt 0.0750
_refine_ls_shift/su_max 0.002
_refine_ls_shift/su_mean 0.000
_refine_ls_structure_factor_coef Fsqd
_refine_ls_weighting_details 'calc w=1/[\s^2^(Fo^2^)+(0.1015P)^2^+17.3823P] where P=(Fo^2^+2Fc^2^)/3'
_refine_ls_weighting_scheme calc
_refine_ls_wR_factor_gt 0.1882
_refine_ls_wR_factor_ref 0.2336
_reflns_number_gt 12065
_reflns_number_total 22445
_reflns_threshold_expression >2sigma(I)
_cod_data_source_file om200854n_si_001.cif
_cod_data_source_block 6
_cod_original_sg_symbol_H-M P-1
_cod_database_code 4067873

loop_
_symmetry_equiv_pos_as_xyz
'x, y, z'
'-x, -y, -z'

loop_
_atom_site_label
_atom_site_type_symbol
_atom_site_fract_x
_atom_site_fract_y
_atom_site_fract_z
_atom_site_U_iso_or_equiv
_atom_site_adp_type
_atom_site_occupancy
_atom_site_symmetry_multiplicity
_atom_site_calc_flag
_atom_site_refinement_flags
Ru1 Ru 0.20034(5) 0.89540(4) 0.27089(4) 0.02459(15) Uani 1 1 d .
Ru2 Ru -0.08978(5) 0.78920(4) 0.26309(4) 0.02348(14) Uani 1 1 d .
Cl1 Cl 0.03911(16) 0.78162(13) 0.19573(12) 0.0326(4) Uani 1 1 d .
N1 N 0.1810(6) 0.9032(4) 0.1655(4) 0.0349(16) Uani 1 1 d .
N2 N 0.2765(6) 0.7990(5) 0.2261(4) 0.0352(16) Uani 1 1 d .
N3 N -0.1944(5) 0.7893(4) 0.1626(4) 0.0294(15) Uani 1 1 d .
N4 N -0.1292(5) 0.6568(4) 0.2028(4) 0.0299(15) Uani 1 1 d .
C1 C 0.1741(8) 0.8936(6) 0.1039(6) 0.040(2) Uani 1 1 d .
C2 C 0.1692(10) 0.8807(6) 0.0282(6) 0.053(3) Uani 1 1 d .
H2A H 0.1514 0.9309 0.0177 0.080 Uiso 1 1 calc R
H2B H 0.1146 0.8300 -0.0083 0.080 Uiso 1 1 calc R
H2C H 0.2384 0.8723 0.0232 0.080 Uiso 1 1 calc R
C3 C 0.3164(7) 0.7477(5) 0.1945(5) 0.0335(18) Uani 1 1 d .
C4 C 0.3665(8) 0.6847(6) 0.1540(6) 0.048(2) Uani 1 1 d .
H4A H 0.3965 0.6528 0.1848 0.071 Uiso 1 1 calc R
H4B H 0.4234 0.7135 0.1442 0.071 Uiso 1 1 calc R
H4C H 0.3135 0.6452 0.1055 0.071 Uiso 1 1 calc R
C5 C -0.2485(8) 0.7843(6) 0.1066(6) 0.043(2) Uani 1 1 d .
C6 C -0.3187(8) 0.7767(6) 0.0316(6) 0.050(3) Uani 1 1 d .
H6A H -0.3767 0.8067 0.0376 0.075 Uiso 1 1 calc R
H6B H -0.3483 0.7161 -0.0011 0.075 Uiso 1 1 calc R
H6C H -0.2778 0.8021 0.0083 0.075 Uiso 1 1 calc R
C7 C -0.1559(6) 0.5851(5) 0.1660(5) 0.0302(17) Uani 1 1 d .
C8 C -0.1944(8) 0.4947(5) 0.1184(5) 0.040(2) Uani 1 1 d .
H8A H -0.1381 0.4634 0.1303 0.060 Uiso 1 1 calc R
H8B H -0.2147 0.4865 0.0647 0.060 Uiso 1 1 calc R
H8C H -0.2563 0.4732 0.1280 0.060 Uiso 1 1 calc R
C21 C 0.1423(6) 0.9779(5) 0.3536(4) 0.0237(15) Uani 1 1 d .
C22 C 0.1932(6) 0.9182(5) 0.3812(4) 0.0249(16) Uani 1 1 d .
C23 C 0.2998(6) 0.9332(5) 0.3850(5) 0.0263(16) Uani 1 1 d .
H23A H 0.3513 0.9028 0.4020 0.032 Uiso 1 1 calc R
C24 C 0.3207(6) 0.9999(5) 0.3600(4) 0.0244(15) Uani 1 1 d .
C25 C 0.2214(6) 1.0268(4) 0.3414(4) 0.0238(15) Uani 1 1 d .
H25A H 0.2097 1.0712 0.3233 0.029 Uiso 1 1 calc R
C26 C -0.0279(6) 0.9136(5) 0.3512(4) 0.0229(15) Uani 1 1 d .
C27 C 0.0220(6) 0.8533(4) 0.3774(4) 0.0226(15) Uani 1 1 d .
C28 C -0.0615(6) 0.7931(5) 0.3754(4) 0.0259(16) Uani 1 1 d .
H28A H -0.0511 0.7460 0.3899 0.031 Uiso 1 1 calc R
C29 C -0.1620(6) 0.8146(5) 0.3485(5) 0.0279(17) Uani 1 1 d .
C30 C -0.1399(6) 0.8906(5) 0.3345(5) 0.0286(17) Uani 1 1 d .
H30A H -0.1915 0.9207 0.3170 0.034 Uiso 1 1 calc R
C31 C 0.0327(6) 0.9907(5) 0.3473(5) 0.0258(16) Uani 1 1 d .
C32 C -0.0251(6) 1.0046(5) 0.2758(5) 0.0302(18) Uani 1 1 d .
H32A H -0.0234 0.9574 0.2310 0.045 Uiso 1 1 calc R
H32B H 0.0099 1.0587 0.2782 0.045 Uiso 1 1 calc R
H32C H -0.0992 1.0067 0.2720 0.045 Uiso 1 1 calc R
C33 C 0.0367(6) 1.0699(5) 0.4184(5) 0.0288(17) Uani 1 1 d .
H33A H 0.0745 1.1216 0.4185 0.043 Uiso 1 1 calc R
H33B H 0.0739 1.0617 0.4649 0.043 Uiso 1 1 calc R
H33C H -0.0360 1.0761 0.4162 0.043 Uiso 1 1 calc R
C34 C 0.1413(6) 0.8587(5) 0.4073(4) 0.0238(15) Uani 1 1 d .
C35 C 0.1699(6) 0.7706(5) 0.3820(5) 0.0311(18) Uani 1 1 d .
H35A H 0.1458 0.7444 0.3263 0.047 Uiso 1 1 calc R
H35B H 0.1351 0.7342 0.4006 0.047 Uiso 1 1 calc R
H35C H 0.2472 0.7766 0.4028 0.047 Uiso 1 1 calc R
C36 C 0.1782(6) 0.8995(5) 0.4942(5) 0.0301(17) Uani 1 1 d .
H36A H 0.1638 0.9575 0.5104 0.045 Uiso 1 1 calc R
H36B H 0.2547 0.9023 0.5154 0.045 Uiso 1 1 calc R
H36C H 0.1397 0.8651 0.5125 0.045 Uiso 1 1 calc R
C37 C 0.4270(6) 1.0420(5) 0.3637(5) 0.0300(18) Uani 1 1 d .
C38 C 0.4117(7) 1.0855(7) 0.3079(6) 0.051(3) Uani 1 1 d .
H38A H 0.3680 1.0442 0.2568 0.076 Uiso 1 1 calc R
H38B H 0.4812 1.1071 0.3074 0.076 Uiso 1 1 calc R
H38C H 0.3760 1.1332 0.3233 0.076 Uiso 1 1 calc R
C39 C 0.4999(7) 0.9785(6) 0.3495(7) 0.050(3) Uani 1 1 d .
H39A H 0.4660 0.9329 0.2988 0.075 Uiso 1 1 calc R
H39B H 0.5128 0.9537 0.3880 0.075 Uiso 1 1 calc R
H39C H 0.5676 1.0081 0.3526 0.075 Uiso 1 1 calc R
C40 C 0.4795(8) 1.1115(7) 0.4457(6) 0.052(3) Uani 1 1 d .
H40A H 0.4295 1.1484 0.4577 0.077 Uiso 1 1 calc R
H40B H 0.5440 1.1461 0.4490 0.077 Uiso 1 1 calc R
H40C H 0.4980 1.0839 0.4820 0.077 Uiso 1 1 calc R
C41 C -0.2700(6) 0.7731(6) 0.3435(5) 0.0351(19) Uani 1 1 d .
C42 C -0.3587(7) 0.7781(7) 0.2781(6) 0.051(3) Uani 1 1 d .
H42A H -0.3478 0.7477 0.2300 0.077 Uiso 1 1 calc R
H42B H -0.3582 0.8382 0.2856 0.077 Uiso 1 1 calc R
H42C H -0.4274 0.7517 0.2764 0.077 Uiso 1 1 calc R
C43 C -0.2723(8) 0.6789(6) 0.3304(6) 0.048(3) Uani 1 1 d .
H43A H -0.2606 0.6491 0.2825 0.071 Uiso 1 1 calc R
H43B H -0.3417 0.6526 0.3277 0.071 Uiso 1 1 calc R
H43C H -0.2162 0.6746 0.3726 0.071 Uiso 1 1 calc R
C44 C -0.2869(7) 0.8188(7) 0.4190(5) 0.048(3) Uani 1 1 d .
H44A H -0.2838 0.8796 0.4287 0.072 Uiso 1 1 calc R
H44B H -0.2312 0.8128 0.4604 0.072 Uiso 1 1 calc R
H44C H -0.3567 0.7933 0.4163 0.072 Uiso 1 1 calc R
Ru3 Ru 0.19321(5) 0.42564(4) 0.27592(4) 0.02557(15) Uani 1 1 d .
Ru4 Ru -0.08477(5) 0.28798(4) 0.25840(4) 0.02455(15) Uani 1 1 d .
Cl2 Cl 0.03913(15) 0.30532(12) 0.19173(11) 0.0300(4) Uani 1 1 d .
N5 N 0.1413(5) 0.4769(4) 0.1943(4) 0.0344(16) Uani 1 1 d .
N6 N 0.2806(5) 0.3575(4) 0.2129(4) 0.0300(15) Uani 1 1 d .
N7 N -0.1983(5) 0.2949(4) 0.1647(4) 0.0282(14) Uani 1 1 d .
N8 N -0.1178(6) 0.1577(4) 0.1880(4) 0.0342(16) Uani 1 1 d .
C9 C 0.1135(6) 0.5124(5) 0.1565(5) 0.0266(16) Uani 1 1 d .
C10 C 0.0775(7) 0.5594(6) 0.1079(5) 0.039(2) Uani 1 1 d .
H10A H 0.0724 0.6168 0.1392 0.058 Uiso 1 1 calc R
H10B H 0.0076 0.5288 0.0696 0.058 Uiso 1 1 calc R
H10C H 0.1286 0.5641 0.0825 0.058 Uiso 1 1 calc R
C11 C 0.3386(7) 0.3250(5) 0.1878(5) 0.0348(19) Uani 1 1 d .
C12 C 0.4208(8) 0.2867(7) 0.1602(6) 0.054(3) Uani 1 1 d .
H12A H 0.4465 0.2485 0.1856 0.082 Uiso 1 1 calc R
H12B H 0.4802 0.3321 0.1716 0.082 Uiso 1 1 calc R
H12C H 0.3904 0.2539 0.1051 0.082 Uiso 1 1 calc R
C13 C -0.2624(7) 0.2906(5) 0.1098(5) 0.0342(19) Uani 1 1 d .
C14 C -0.3416(7) 0.2880(6) 0.0417(5) 0.042(2) Uani 1 1 d .
H14A H -0.3857 0.3297 0.0556 0.062 Uiso 1 1 calc R
H14B H -0.3865 0.2305 0.0137 0.062 Uiso 1 1 calc R
H14C H -0.3063 0.3019 0.0096 0.062 Uiso 1 1 calc R
C15 C -0.1517(8) 0.0860(6) 0.1510(5) 0.040(2) Uani 1 1 d .
C16 C -0.1970(9) -0.0041(6) 0.1044(6) 0.052(3) Uani 1 1 d .
H16A H -0.1398 -0.0348 0.0974 0.078 Uiso 1 1 calc R
H16B H -0.2459 -0.0103 0.0547 0.078 Uiso 1 1 calc R
H16C H -0.2358 -0.0280 0.1298 0.078 Uiso 1 1 calc R
C71 C 0.1402(6) 0.4860(5) 0.3689(5) 0.0285(17) Uani 1 1 d .
C72 C 0.1964(6) 0.4198(4) 0.3822(4) 0.0230(15) Uani 1 1 d .
C73 C 0.3024(6) 0.4406(5) 0.3840(4) 0.0255(16) Uani 1 1 d .
H73A H 0.3554 0.4076 0.3912 0.031 Uiso 1 1 calc R
C74 C 0.3165(6) 0.5192(5) 0.3731(5) 0.0250(16) Uani 1 1 d .
C75 C 0.2167(6) 0.5453(5) 0.3641(5) 0.0276(17) Uani 1 1 d .
H75A H 0.2028 0.5956 0.3559 0.033 Uiso 1 1 calc R
C76 C -0.0254(6) 0.4053(5) 0.3582(4) 0.0245(15) Uani 1 1 d .
C77 C 0.0298(6) 0.3390(5) 0.3722(4) 0.0229(15) Uani 1 1 d .
C78 C -0.0485(6) 0.2710(5) 0.3640(4) 0.0261(16) Uani 1 1 d .
H78A H -0.0342 0.2200 0.3706 0.031 Uiso 1 1 calc R
C79 C -0.1529(6) 0.2918(5) 0.3439(5) 0.0268(17) Uani 1 1 d .
C80 C -0.1356(6) 0.3744(5) 0.3405(5) 0.0296(17) Uani 1 1 d .
H80A H -0.1902 0.4044 0.3281 0.035 Uiso 1 1 calc R
C81 C 0.0288(6) 0.4910(5) 0.3670(5) 0.0268(16) Uani 1 1 d .
C82 C -0.0321(6) 0.5165(5) 0.3025(5) 0.0332(19) Uani 1 1 d .
H82A H -0.0344 0.4742 0.2537 0.050 Uiso 1 1 calc R
H82B H 0.0038 0.5729 0.3102 0.050 Uiso 1 1 calc R
H82C H -0.1048 0.5187 0.3025 0.050 Uiso 1 1 calc R
C83 C 0.0338(7) 0.5598(5) 0.4437(5) 0.037(2) Uani 1 1 d .
H83A H 0.0720 0.5439 0.4856 0.055 Uiso 1 1 calc R
H83B H -0.0386 0.5636 0.4437 0.055 Uiso 1 1 calc R
H83C H 0.0712 0.6153 0.4505 0.055 Uiso 1 1 calc R
C84 C 0.1495(6) 0.3473(5) 0.3984(5) 0.0255(16) Uani 1 1 d .
C85 C 0.1793(6) 0.2636(5) 0.3578(5) 0.0315(18) Uani 1 1 d .
H85A H 0.1517 0.2188 0.3717 0.047 Uiso 1 1 calc R
H85B H 0.2569 0.2714 0.3730 0.047 Uiso 1 1 calc R
H85C H 0.1484 0.2468 0.3026 0.047 Uiso 1 1 calc R
C86 C 0.1916(6) 0.3721(6) 0.4838(5) 0.0346(19) Uani 1 1 d .
H86A H 0.1729 0.4264 0.5091 0.052 Uiso 1 1 calc R
H86B H 0.2691 0.3785 0.5014 0.052 Uiso 1 1 calc R
H86C H 0.1600 0.3274 0.4960 0.052 Uiso 1 1 calc R
C87 C 0.4192(7) 0.5698(5) 0.3800(5) 0.0342(19) Uani 1 1 d .
C88 C 0.3977(7) 0.6079(7) 0.3194(6) 0.051(3) Uani 1 1 d .
H88A H 0.3649 0.5618 0.2688 0.076 Uiso 1 1 calc R
H88B H 0.4650 0.6385 0.3227 0.076 Uiso 1 1 calc R
H88C H 0.3496 0.6477 0.3280 0.076 Uiso 1 1 calc R
C89 C 0.5006(7) 0.5129(6) 0.3693(6) 0.043(2) Uani 1 1 d .
H89A H 0.4713 0.4658 0.3191 0.064 Uiso 1 1 calc R
H89B H 0.5168 0.4896 0.4089 0.064 Uiso 1 1 calc R
H89C H 0.5659 0.5469 0.3731 0.064 Uiso 1 1 calc R
C90 C 0.4627(7) 0.6412(6) 0.4600(6) 0.045(2) Uani 1 1 d .
H90A H 0.4102 0.6772 0.4669 0.068 Uiso 1 1 calc R
H90B H 0.5288 0.6761 0.4661 0.068 Uiso 1 1 calc R
H90C H 0.4769 0.6158 0.4981 0.068 Uiso 1 1 calc R
C91 C -0.2570(6) 0.2414(5) 0.3364(5) 0.0324(18) Uani 1 1 d .
C92 C -0.3509(7) 0.2544(7) 0.2788(6) 0.047(3) Uani 1 1 d .
H92A H -0.3472 0.2277 0.2277 0.071 Uiso 1 1 calc R
H92B H -0.3481 0.3157 0.2918 0.071 Uiso 1 1 calc R
H92C H -0.4176 0.2280 0.2798 0.071 Uiso 1 1 calc R
C93 C -0.2557(7) 0.1461(5) 0.3119(6) 0.040(2) Uani 1 1 d .
H93A H -0.2424 0.1253 0.2636 0.060 Uiso 1 1 calc R
H93B H -0.3245 0.1147 0.3053 0.060 Uiso 1 1 calc R
H93C H -0.1993 0.1371 0.3510 0.060 Uiso 1 1 calc R
C94 C -0.2703(7) 0.2754(6) 0.4148(5) 0.041(2) Uani 1 1 d .
H94A H -0.2711 0.3366 0.4306 0.062 Uiso 1 1 calc R
H94B H -0.2109 0.2668 0.4522 0.062 Uiso 1 1 calc R
H94C H -0.3374 0.2446 0.4116 0.062 Uiso 1 1 calc R
Zn1 Zn 0.46211(8) 0.48274(6) 0.06467(6) 0.0333(2) Uani 1 1 d .
Cl3 Cl 0.29196(19) 0.45962(15) 0.05222(16) 0.0491(6) Uani 1 1 d .
Cl4 Cl 0.5716(2) 0.47044(19) 0.16509(16) 0.0578(7) Uani 1 1 d .
Cl5 Cl 0.47775(17) 0.39375(12) -0.05045(13) 0.0362(5) Uani 1 1 d .
Zn2 Zn 0.47652(10) 0.99744(7) 0.07406(7) 0.0481(3) Uani 1 1 d .
Cl6 Cl 0.3548(2) 1.06698(19) 0.10627(18) 0.0621(7) Uani 1 1 d .
Cl7 Cl 0.5485(3) 0.9214(2) 0.1372(2) 0.0729(9) Uani 1 1 d .
Cl8 Cl 0.5943(2) 1.09136(16) 0.05767(16) 0.0524(6) Uani 1 1 d .
N9 N -0.1208(7) 0.3391(5) -0.0044(5) 0.046(2) Uani 1 1 d .
C17 C -0.0398(8) 0.3199(6) 0.0017(5) 0.040(2) Uani 1 1 d .
C18 C 0.0638(7) 0.2960(7) 0.0091(6) 0.046(2) Uani 1 1 d .
H18A H 0.1032 0.3273 -0.0111 0.069 Uiso 1 1 calc R
H18B H 0.0536 0.2344 -0.0195 0.069 Uiso 1 1 calc R
H18C H 0.1040 0.3104 0.0630 0.069 Uiso 1 1 calc R
N10 N 0.0819(17) 0.1001(13) 0.0126(9) 0.167(9) Uani 1 1 d .
C19 C 0.1005(13) 0.1015(10) 0.0748(9) 0.086(5) Uani 1 1 d .
C20 C 0.1234(11) 0.1026(8) 0.1489(7) 0.067(4) Uani 1 1 d .
H20A H 0.0789 0.0527 0.1467 0.101 Uiso 1 1 calc R
H20B H 0.1087 0.1550 0.1816 0.101 Uiso 1 1 calc R
H20C H 0.1986 0.1007 0.1698 0.101 Uiso 1 1 calc R

loop_
_atom_site_aniso_label
_atom_site_aniso_U_11
_atom_site_aniso_U_22
_atom_site_aniso_U_33
_atom_site_aniso_U_23
_atom_site_aniso_U_13
_atom_site_aniso_U_12
Ru1 0.0203(3) 0.0254(3) 0.0299(4) 0.0108(3) 0.0123(3) 0.0000(2)
Ru2 0.0187(3) 0.0223(3) 0.0284(3) 0.0094(2) 0.0090(3) -0.0017(2)
Cl1 0.0276(10) 0.0309(10) 0.0337(11) 0.0041(8) 0.0157(9) -0.0038(8)
N1 0.037(4) 0.029(4) 0.035(4) 0.007(3) 0.017(3) -0.002(3)
N2 0.029(4) 0.032(4) 0.044(5) 0.012(3) 0.016(3) 0.005(3)
N3 0.021(3) 0.035(4) 0.029(4) 0.013(3) 0.006(3) -0.004(3)
N4 0.025(3) 0.030(4) 0.032(4) 0.012(3) 0.008(3) 0.000(3)
C1 0.043(5) 0.028(4) 0.051(6) 0.010(4) 0.025(5) 0.006(4)
C2 0.078(8) 0.032(5) 0.050(6) 0.013(5) 0.028(6) 0.003(5)
C3 0.027(4) 0.031(4) 0.040(5) 0.010(4) 0.013(4) 0.007(3)
C4 0.047(6) 0.046(6) 0.046(6) 0.007(5) 0.020(5) 0.020(5)
C5 0.047(6) 0.030(5) 0.045(6) 0.015(4) 0.013(5) -0.008(4)
C6 0.052(6) 0.038(5) 0.040(6) 0.014(4) -0.006(5) -0.009(4)
C7 0.028(4) 0.029(4) 0.038(5) 0.017(4) 0.014(4) 0.001(3)
C8 0.043(5) 0.025(4) 0.044(6) 0.007(4) 0.012(4) -0.001(4)
C21 0.025(4) 0.021(3) 0.029(4) 0.010(3) 0.015(3) 0.002(3)
C22 0.018(4) 0.023(4) 0.031(4) 0.009(3) 0.008(3) -0.002(3)
C23 0.026(4) 0.022(4) 0.036(5) 0.014(3) 0.014(3) 0.004(3)
C24 0.018(3) 0.024(4) 0.032(4) 0.011(3) 0.010(3) 0.003(3)
C25 0.024(4) 0.019(3) 0.027(4) 0.008(3) 0.011(3) -0.002(3)
C26 0.016(3) 0.021(3) 0.029(4) 0.005(3) 0.011(3) 0.002(3)
C27 0.024(4) 0.017(3) 0.026(4) 0.007(3) 0.009(3) 0.005(3)
C28 0.029(4) 0.025(4) 0.024(4) 0.009(3) 0.012(3) 0.000(3)
C29 0.023(4) 0.034(4) 0.029(4) 0.013(3) 0.012(3) 0.002(3)
C30 0.019(4) 0.026(4) 0.038(5) 0.009(3) 0.010(3) 0.001(3)
C31 0.021(4) 0.024(4) 0.034(4) 0.011(3) 0.012(3) 0.004(3)
C32 0.020(4) 0.024(4) 0.047(5) 0.016(4) 0.011(4) 0.001(3)
C33 0.024(4) 0.022(4) 0.044(5) 0.014(3) 0.016(4) 0.002(3)
C34 0.022(4) 0.023(4) 0.030(4) 0.013(3) 0.012(3) 0.000(3)
C35 0.023(4) 0.029(4) 0.047(5) 0.020(4) 0.015(4) 0.004(3)
C36 0.023(4) 0.038(5) 0.030(4) 0.018(4) 0.007(3) -0.001(3)
C37 0.015(4) 0.029(4) 0.047(5) 0.017(4) 0.012(4) 0.000(3)
C38 0.029(5) 0.069(7) 0.068(7) 0.043(6) 0.019(5) -0.006(4)
C39 0.030(5) 0.041(5) 0.087(8) 0.022(5) 0.036(5) 0.009(4)
C40 0.032(5) 0.059(6) 0.054(7) 0.011(5) 0.020(5) -0.014(4)
C41 0.022(4) 0.042(5) 0.040(5) 0.014(4) 0.014(4) -0.001(3)
C42 0.021(4) 0.072(7) 0.064(7) 0.035(6) 0.012(5) -0.005(4)
C43 0.039(5) 0.039(5) 0.068(7) 0.020(5) 0.029(5) -0.012(4)
C44 0.030(5) 0.056(6) 0.043(6) 0.002(5) 0.020(4) -0.013(4)
Ru3 0.0216(3) 0.0240(3) 0.0337(4) 0.0135(3) 0.0117(3) 0.0000(2)
Ru4 0.0191(3) 0.0228(3) 0.0325(4) 0.0137(3) 0.0078(3) -0.0010(2)
Cl2 0.0259(9) 0.0291(9) 0.0332(11) 0.0107(8) 0.0115(8) -0.0017(7)
N5 0.026(4) 0.033(4) 0.050(5) 0.019(4) 0.019(3) 0.001(3)
N6 0.030(4) 0.026(3) 0.038(4) 0.017(3) 0.012(3) 0.004(3)
N7 0.025(3) 0.026(3) 0.038(4) 0.018(3) 0.010(3) -0.001(3)
N8 0.035(4) 0.030(4) 0.038(4) 0.016(3) 0.011(3) -0.001(3)
C9 0.024(4) 0.025(4) 0.032(4) 0.012(3) 0.011(3) 0.002(3)
C10 0.041(5) 0.040(5) 0.048(6) 0.026(4) 0.021(4) 0.014(4)
C11 0.035(5) 0.028(4) 0.038(5) 0.011(4) 0.012(4) 0.005(4)
C12 0.046(6) 0.064(7) 0.054(7) 0.012(6) 0.028(5) 0.024(5)
C13 0.031(4) 0.023(4) 0.046(6) 0.013(4) 0.014(4) -0.004(3)
C14 0.034(5) 0.031(5) 0.049(6) 0.019(4) -0.002(4) 0.002(4)
C15 0.047(6) 0.031(5) 0.040(5) 0.016(4) 0.009(4) 0.004(4)
C16 0.068(7) 0.027(5) 0.056(7) 0.014(5) 0.017(6) 0.008(5)
C71 0.030(4) 0.025(4) 0.029(4) 0.012(3) 0.006(3) -0.001(3)
C72 0.022(4) 0.018(3) 0.030(4) 0.011(3) 0.010(3) -0.002(3)
C73 0.013(3) 0.029(4) 0.026(4) 0.009(3) 0.001(3) -0.008(3)
C74 0.024(4) 0.019(3) 0.034(4) 0.011(3) 0.012(3) 0.003(3)
C75 0.027(4) 0.022(4) 0.033(4) 0.009(3) 0.014(4) 0.000(3)
C76 0.021(4) 0.024(4) 0.028(4) 0.011(3) 0.008(3) -0.003(3)
C77 0.020(4) 0.023(4) 0.026(4) 0.011(3) 0.007(3) 0.003(3)
C78 0.023(4) 0.024(4) 0.031(4) 0.016(3) 0.005(3) -0.004(3)
C79 0.017(3) 0.026(4) 0.044(5) 0.019(4) 0.014(3) 0.004(3)
C80 0.026(4) 0.026(4) 0.037(5) 0.010(3) 0.013(4) 0.004(3)
C81 0.023(4) 0.020(4) 0.039(5) 0.011(3) 0.015(3) 0.003(3)
C82 0.027(4) 0.025(4) 0.053(6) 0.021(4) 0.015(4) 0.006(3)
C83 0.036(5) 0.021(4) 0.056(6) 0.014(4) 0.022(4) 0.004(3)
C84 0.014(3) 0.028(4) 0.039(5) 0.020(3) 0.009(3) 0.000(3)
C85 0.025(4) 0.026(4) 0.046(5) 0.020(4) 0.009(4) 0.000(3)
C86 0.022(4) 0.039(5) 0.044(5) 0.023(4) 0.007(4) 0.001(3)
C87 0.028(4) 0.028(4) 0.048(5) 0.017(4) 0.014(4) -0.003(3)
C88 0.030(5) 0.060(6) 0.075(8) 0.045(6) 0.017(5) 0.000(4)
C89 0.025(4) 0.038(5) 0.067(7) 0.020(5) 0.021(4) -0.004(4)
C90 0.027(5) 0.041(5) 0.054(6) 0.008(5) 0.010(4) -0.008(4)
C91 0.025(4) 0.029(4) 0.042(5) 0.017(4) 0.009(4) -0.003(3)
C92 0.020(4) 0.055(6) 0.071(7) 0.036(5) 0.010(4) -0.006(4)
C93 0.029(4) 0.034(5) 0.062(6) 0.021(4) 0.021(4) -0.002(3)
C94 0.030(5) 0.043(5) 0.047(6) 0.015(4) 0.016(4) -0.007(4)
Zn1 0.0337(5) 0.0288(5) 0.0430(6) 0.0133(4) 0.0227(5) 0.0036(4)
Cl3 0.0397(13) 0.0409(12) 0.0756(18) 0.0189(12) 0.0379(13) 0.0046(10)
Cl4 0.0562(17) 0.0676(18) 0.0529(16) 0.0305(14) 0.0168(13) 0.0071(13)
Cl5 0.0402(12) 0.0233(9) 0.0493(13) 0.0102(9) 0.0271(10) 0.0028(8)
Zn2 0.0488(7) 0.0392(6) 0.0570(8) 0.0173(6) 0.0240(6) -0.0024(5)
Cl6 0.0593(17) 0.0544(16) 0.073(2) 0.0188(14) 0.0333(16) 0.0050(13)
Cl7 0.092(2) 0.0644(19) 0.083(2) 0.0439(18) 0.039(2) 0.0228(17)
Cl8 0.0503(15) 0.0395(13) 0.0576(16) 0.0124(11) 0.0185(13) -0.0123(11)
N9 0.052(5) 0.041(5) 0.052(5) 0.022(4) 0.023(4) 0.012(4)
C17 0.056(6) 0.026(4) 0.035(5) 0.008(4) 0.017(5) -0.004(4)
C18 0.036(5) 0.052(6) 0.048(6) 0.017(5) 0.014(5) 0.003(4)
N10 0.24(2) 0.20(2) 0.099(12) 0.060(13) 0.083(14) 0.173(19)
C19 0.098(12) 0.097(12) 0.073(10) 0.028(9) 0.040(9) 0.061(10)
C20 0.088(10) 0.052(7) 0.085(10) 0.033(7) 0.049(8) 0.038(7)

loop_
_atom_type_symbol
_atom_type_description
_atom_type_scat_dispersion_real
_atom_type_scat_dispersion_imag
_atom_type_scat_source
C C 0.0033 0.0016 'International Tables Vol C Tables 4.2.6.8 and 6.1.1.4'
H H 0.0000 0.0000 'International Tables Vol C Tables 4.2.6.8 and 6.1.1.4'
N N 0.0061 0.0033 'International Tables Vol C Tables 4.2.6.8 and 6.1.1.4'
Cl Cl 0.1484 0.1585 'International Tables Vol C Tables 4.2.6.8 and 6.1.1.4'
Zn Zn 0.2839 1.4301 'International Tables Vol C Tables 4.2.6.8 and 6.1.1.4'
Ru Ru -1.2594 0.8363 'International Tables Vol C Tables 4.2.6.8 and 6.1.1.4'

loop_
_geom_angle_atom_site_label_1
_geom_angle_atom_site_label_2
_geom_angle_atom_site_label_3
_geom_angle
_geom_angle_site_symmetry_1
_geom_angle_site_symmetry_3
N2 Ru1 N1 80.0(3) . .
N2 Ru1 C23 95.7(3) . .
N1 Ru1 C23 146.6(3) . .
N2 Ru1 C25 145.1(3) . .
N1 Ru1 C25 100.7(3) . .
C23 Ru1 C25 64.5(3) . .
N2 Ru1 C22 117.7(3) . .
N1 Ru1 C22 162.3(3) . .
C23 Ru1 C22 38.8(3) . .
C25 Ru1 C22 65.3(3) . .
N2 Ru1 C24 107.3(3) . .
N1 Ru1 C24 110.1(3) . .
C23 Ru1 C24 39.3(3) . .
C25 Ru1 C24 39.2(3) . .
C22 Ru1 C24 66.6(3) . .
N2 Ru1 C21 157.0(3) . .
N1 Ru1 C21 123.0(3) . .
C23 Ru1 C21 65.2(3) . .
C25 Ru1 C21 39.0(2) . .
C22 Ru1 C21 39.4(3) . .
C24 Ru1 C21 66.6(3) . .
N2 Ru1 Cl1 83.3(2) . .
N1 Ru1 Cl1 82.99(19) . .
C23 Ru1 Cl1 129.7(2) . .
C25 Ru1 Cl1 131.5(2) . .
C22 Ru1 Cl1 98.09(19) . .
C24 Ru1 Cl1 164.1(2) . .
C21 Ru1 Cl1 99.0(2) . .
N3 Ru2 N4 83.2(3) . .
N3 Ru2 C30 94.1(3) . .
N4 Ru2 C30 141.6(3) . .
N3 Ru2 C26 113.3(3) . .
N4 Ru2 C26 163.3(3) . .
C30 Ru2 C26 39.4(3) . .
N3 Ru2 C29 110.7(3) . .
N4 Ru2 C29 105.9(3) . .
C30 Ru2 C29 39.6(3) . .
C26 Ru2 C29 66.6(3) . .
N3 Ru2 C28 149.3(3) . .
N4 Ru2 C28 99.1(3) . .
C30 Ru2 C28 65.1(3) . .
C26 Ru2 C28 65.5(3) . .
C29 Ru2 C28 39.0(3) . .
N3 Ru2 C27 152.2(3) . .
N4 Ru2 C27 124.5(3) . .
C30 Ru2 C27 65.7(3) . .
C26 Ru2 C27 39.1(3) . .
C29 Ru2 C27 66.4(3) . .
C28 Ru2 C27 39.2(3) . .
N3 Ru2 Cl1 82.98(19) . .
N4 Ru2 Cl1 83.44(19) . .
C30 Ru2 Cl1 134.4(2) . .
C26 Ru2 Cl1 100.71(19) . .
C29 Ru2 Cl1 163.9(2) . .
C28 Ru2 Cl1 127.8(2) . .
C27 Ru2 Cl1 97.5(2) . .
Ru1 Cl1 Ru2 112.25(8) . .
C1 N1 Ru1 168.2(7) . .
C3 N2 Ru1 172.7(8) . .
C5 N3 Ru2 175.3(8) . .
C7 N4 Ru2 175.5(7) . .
N1 C1 C2 177.8(11) . .
C1 C2 H2A 109.5 . .
C1 C2 H2B 109.5 . .
H2A C2 H2B 109.5 . .
C1 C2 H2C 109.5 . .
H2A C2 H2C 109.5 . .
H2B C2 H2C 109.5 . .
N2 C3 C4 178.7(10) . .
C3 C4 H4A 109.5 . .
C3 C4 H4B 109.5 . .
H4A C4 H4B 109.5 . .
C3 C4 H4C 109.5 . .
H4A C4 H4C 109.5 . .
H4B C4 H4C 109.5 . .
N3 C5 C6 178.7(12) . .
C5 C6 H6A 109.5 . .
C5 C6 H6B 109.5 . .
H6A C6 H6B 109.5 . .
C5 C6 H6C 109.5 . .
H6A C6 H6C 109.5 . .
H6B C6 H6C 109.5 . .
N4 C7 C8 177.5(10) . .
C7 C8 H8A 109.5 . .
C7 C8 H8B 109.5 . .
H8A C8 H8B 109.5 . .
C7 C8 H8C 109.5 . .
H8A C8 H8C 109.5 . .
H8B C8 H8C 109.5 . .
C25 C21 C22 106.5(6) . .
C25 C21 C31 127.4(7) . .
C22 C21 C31 125.8(6) . .
C25 C21 Ru1 69.7(4) . .
C22 C21 Ru1 69.6(4) . .
C31 C21 Ru1 130.1(6) . .
C23 C22 C21 107.0(6) . .
C23 C22 C34 128.3(7) . .
C21 C22 C34 124.4(6) . .
C23 C22 Ru1 69.6(4) . .
C21 C22 Ru1 71.0(4) . .
C34 C22 Ru1 128.9(5) . .
C22 C23 C24 111.5(7) . .
C22 C23 Ru1 71.6(5) . .
C24 C23 Ru1 71.7(5) . .
C22 C23 H23A 124.2 . .
C24 C23 H23A 124.2 . .
Ru1 C23 H23A 124.1 . .
C23 C24 C25 104.2(6) . .
C23 C24 C37 128.1(7) . .
C25 C24 C37 127.1(7) . .
C23 C24 Ru1 69.0(4) . .
C25 C24 Ru1 70.0(4) . .
C37 C24 Ru1 131.4(6) . .
C21 C25 C24 110.8(7) . .
C21 C25 Ru1 71.3(4) . .
C24 C25 Ru1 70.8(4) . .
C21 C25 H25A 124.6 . .
C24 C25 H25A 124.6 . .
Ru1 C25 H25A 124.8 . .
C30 C26 C27 108.0(6) . .
C30 C26 C31 127.9(7) . .
C27 C26 C31 124.0(6) . .
C30 C26 Ru2 70.1(4) . .
C27 C26 Ru2 71.4(4) . .
C31 C26 Ru2 126.8(5) . .
C26 C27 C28 106.8(6) . .
C26 C27 C34 125.0(6) . .
C28 C27 C34 128.0(7) . .
C26 C27 Ru2 69.5(4) . .
C28 C27 Ru2 69.8(4) . .
C34 C27 Ru2 129.5(5) . .
C29 C28 C27 110.0(7) . .
C29 C28 Ru2 70.5(4) . .
C27 C28 Ru2 71.0(4) . .
C29 C28 H28A 125.0 . .
C27 C28 H28A 125.0 . .
Ru2 C28 H28A 125.1 . .
C28 C29 C30 106.0(6) . .
C28 C29 C41 127.8(7) . .
C30 C29 C41 125.9(7) . .
C28 C29 Ru2 70.5(4) . .
C30 C29 Ru2 69.6(4) . .
C41 C29 Ru2 129.5(6) . .
C26 C30 C29 109.2(7) . .
C26 C30 Ru2 70.6(4) . .
C29 C30 Ru2 70.7(4) . .
C26 C30 H30A 125.4 . .
C29 C30 H30A 125.4 . .
Ru2 C30 H30A 124.9 . .
C21 C31 C32 113.1(6) . .
C21 C31 C26 108.1(6) . .
C32 C31 C26 111.3(6) . .
C21 C31 C33 109.3(6) . .
C32 C31 C33 108.7(6) . .
C26 C31 C33 106.0(6) . .
C31 C32 H32A 109.5 . .
C31 C32 H32B 109.5 . .
H32A C32 H32B 109.5 . .
C31 C32 H32C 109.5 . .
H32A C32 H32C 109.5 . .
H32B C32 H32C 109.5 . .
C31 C33 H33A 109.5 . .
C31 C33 H33B 109.5 . .
H33A C33 H33B 109.5 . .
C31 C33 H33C 109.5 . .
H33A C33 H33C 109.5 . .
H33B C33 H33C 109.5 . .
C22 C34 C27 107.7(6) . .
C22 C34 C35 112.2(6) . .
C27 C34 C35 111.9(6) . .
C22 C34 C36 107.8(6) . .
C27 C34 C36 107.5(6) . .
C35 C34 C36 109.7(7) . .
C34 C35 H35A 109.5 . .
C34 C35 H35B 109.5 . .
H35A C35 H35B 109.5 . .
C34 C35 H35C 109.5 . .
H35A C35 H35C 109.5 . .
H35B C35 H35C 109.5 . .
C34 C36 H36A 109.5 . .
C34 C36 H36B 109.5 . .
H36A C36 H36B 109.5 . .
C34 C36 H36C 109.5 . .
H36A C36 H36C 109.5 . .
H36B C36 H36C 109.5 . .
C38 C37 C24 110.9(7) . .
C38 C37 C39 110.3(8) . .
C24 C37 C39 111.9(7) . .
C38 C37 C40 108.5(8) . .
C24 C37 C40 106.2(7) . .
C39 C37 C40 108.8(8) . .
C37 C38 H38A 109.5 . .
C37 C38 H38B 109.5 . .
H38A C38 H38B 109.5 . .
C37 C38 H38C 109.5 . .
H38A C38 H38C 109.5 . .
H38B C38 H38C 109.5 . .
C37 C39 H39A 109.5 . .
C37 C39 H39B 109.5 . .
H39A C39 H39B 109.5 . .
C37 C39 H39C 109.5 . .
H39A C39 H39C 109.5 . .
H39B C39 H39C 109.5 . .
C37 C40 H40A 109.5 . .
C37 C40 H40B 109.5 . .
H40A C40 H40B 109.5 . .
C37 C40 H40C 109.5 . .
H40A C40 H40C 109.5 . .
H40B C40 H40C 109.5 . .
C42 C41 C29 110.9(7) . .
C42 C41 C43 108.5(8) . .
C29 C41 C43 109.7(7) . .
C42 C41 C44 110.3(8) . .
C29 C41 C44 108.7(7) . .
C43 C41 C44 108.7(8) . .
C41 C42 H42A 109.5 . .
C41 C42 H42B 109.5 . .
H42A C42 H42B 109.5 . .
C41 C42 H42C 109.5 . .
H42A C42 H42C 109.5 . .
H42B C42 H42C 109.5 . .
C41 C43 H43A 109.5 . .
C41 C43 H43B 109.5 . .
H43A C43 H43B 109.5 . .
C41 C43 H43C 109.5 . .
H43A C43 H43C 109.5 . .
H43B C43 H43C 109.5 . .
C41 C44 H44A 109.5 . .
C41 C44 H44B 109.5 . .
H44A C44 H44B 109.5 . .
C41 C44 H44C 109.5 . .
H44A C44 H44C 109.5 . .
H44B C44 H44C 109.5 . .
N5 Ru3 N6 88.7(3) . .
N5 Ru3 C75 91.1(3) . .
N6 Ru3 C75 137.8(3) . .
N5 Ru3 C73 148.0(3) . .
N6 Ru3 C73 95.1(3) . .
C75 Ru3 C73 65.2(3) . .
N5 Ru3 C74 108.9(3) . .
N6 Ru3 C74 101.8(3) . .
C75 Ru3 C74 39.3(3) . .
C73 Ru3 C74 39.2(3) . .
N5 Ru3 C71 109.3(3) . .
N6 Ru3 C71 161.0(3) . .
C75 Ru3 C71 39.4(3) . .
C73 Ru3 C71 66.4(3) . .
C74 Ru3 C71 67.0(3) . .
N5 Ru3 C72 149.1(3) . .
N6 Ru3 C72 122.2(3) . .
C75 Ru3 C72 65.5(3) . .
C73 Ru3 C72 38.9(3) . .
C74 Ru3 C72 66.1(3) . .
C71 Ru3 C72 39.9(3) . .
N5 Ru3 Cl2 85.2(2) . .
N6 Ru3 Cl2 86.74(19) . .
C75 Ru3 Cl2 135.3(2) . .
C73 Ru3 Cl2 126.63(19) . .
C74 Ru3 Cl2 163.4(2) . .
C71 Ru3 Cl2 100.7(2) . .
C72 Ru3 Cl2 97.36(19) . .
N7 Ru4 N8 83.2(3) . .
N7 Ru4 C80 95.4(3) . .
N8 Ru4 C80 140.4(3) . .
N7 Ru4 C78 148.7(3) . .
N8 Ru4 C78 96.3(3) . .
C80 Ru4 C78 65.3(3) . .
N7 Ru4 C79 110.1(3) . .
N8 Ru4 C79 104.1(3) . .
C80 Ru4 C79 39.4(3) . .
C78 Ru4 C79 39.5(3) . .
N7 Ru4 C76 115.3(3) . .
N8 Ru4 C76 160.9(3) . .
C80 Ru4 C76 39.0(3) . .
C78 Ru4 C76 65.7(3) . .
C79 Ru4 C76 66.5(3) . .
N7 Ru4 C77 154.9(3) . .
N8 Ru4 C77 121.9(3) . .
C80 Ru4 C77 65.7(3) . .
C78 Ru4 C77 38.9(3) . .
C79 Ru4 C77 66.4(3) . .
C76 Ru4 C77 39.7(3) . .
N7 Ru4 Cl2 83.59(18) . .
N8 Ru4 Cl2 85.48(19) . .
C80 Ru4 Cl2 133.8(2) . .
C78 Ru4 Cl2 127.7(2) . .
C79 Ru4 Cl2 163.9(2) . .
C76 Ru4 Cl2 100.38(19) . .
C77 Ru4 Cl2 97.54(19) . .
Ru4 Cl2 Ru3 111.54(8) . .
C9 N5 Ru3 172.5(7) . .
C11 N6 Ru3 170.9(7) . .
C13 N7 Ru4 173.7(7) . .
C15 N8 Ru4 168.9(8) . .
N5 C9 C10 179.4(9) . .
C9 C10 H10A 109.5 . .
C9 C10 H10B 109.5 . .
H10A C10 H10B 109.5 . .
C9 C10 H10C 109.5 . .
H10A C10 H10C 109.5 . .
H10B C10 H10C 109.5 . .
N6 C11 C12 175.8(10) . .
C11 C12 H12A 109.5 . .
C11 C12 H12B 109.5 . .
H12A C12 H12B 109.5 . .
C11 C12 H12C 109.5 . .
H12A C12 H12C 109.5 . .
H12B C12 H12C 109.5 . .
N7 C13 C14 178.3(8) . .
C13 C14 H14A 109.5 . .
C13 C14 H14B 109.5 . .
H14A C14 H14B 109.5 . .
C13 C14 H14C 109.5 . .
H14A C14 H14C 109.5 . .
H14B C14 H14C 109.5 . .
N8 C15 C16 178.6(11) . .
C15 C16 H16A 109.5 . .
C15 C16 H16B 109.5 . .
H16A C16 H16B 109.5 . .
C15 C16 H16C 109.5 . .
H16A C16 H16C 109.5 . .
H16B C16 H16C 109.5 . .
C75 C71 C72 105.2(7) . .
C75 C71 C81 129.1(7) . .
C72 C71 C81 125.5(6) . .
C75 C71 Ru3 68.9(4) . .
C72 C71 Ru3 70.3(4) . .
C81 C71 Ru3 128.2(6) . .
C73 C72 C71 108.2(6) . .
C73 C72 C84 127.6(7) . .
C71 C72 C84 123.9(6) . .
C73 C72 Ru3 70.1(4) . .
C71 C72 Ru3 69.8(4) . .
C84 C72 Ru3 130.1(5) . .
C72 C73 C74 109.4(7) . .
C72 C73 Ru3 71.0(4) . .
C74 C73 Ru3 70.5(5) . .
C72 C73 H73A 125.3 . .
C74 C73 H73A 125.3 . .
Ru3 C73 H73A 124.8 . .
C75 C74 C73 105.8(6) . .
C75 C74 C87 126.7(7) . .
C73 C74 C87 127.1(7) . .
C75 C74 Ru3 68.9(4) . .
C73 C74 Ru3 70.3(4) . .
C87 C74 Ru3 131.0(6) . .
C74 C75 C71 111.4(7) . .
C74 C75 Ru3 71.7(4) . .
C71 C75 Ru3 71.7(5) . .
C74 C75 H75A 124.3 . .
C71 C75 H75A 124.3 . .
Ru3 C75 H75A 123.8 . .
C80 C76 C77 106.5(6) . .
C80 C76 C81 128.8(7) . .
C77 C76 C81 124.6(6) . .
C80 C76 Ru4 68.9(4) . .
C77 C76 Ru4 70.2(4) . .
C81 C76 Ru4 128.8(5) . .
C78 C77 C76 107.4(6) . .
C78 C77 C84 127.7(7) . .
C76 C77 C84 124.7(6) . .
C78 C77 Ru4 70.3(4) . .
C76 C77 Ru4 70.1(4) . .
C84 C77 Ru4 129.4(5) . .
C77 C78 C79 109.7(6) . .
C77 C78 Ru4 70.8(4) . .
C79 C78 Ru4 70.3(4) . .
C77 C78 H78A 125.2 . .
C79 C78 H78A 125.2 . .
Ru4 C78 H78A 125.3 . .
C80 C79 C78 105.4(6) . .
C80 C79 C91 127.1(7) . .
C78 C79 C91 127.2(7) . .
C80 C79 Ru4 68.9(4) . .
C78 C79 Ru4 70.2(4) . .
C91 C79 Ru4 129.9(6) . .
C76 C80 C79 110.9(7) . .
C76 C80 Ru4 72.1(5) . .
C79 C80 Ru4 71.7(5) . .
C76 C80 H80A 124.5 . .
C79 C80 H80A 124.5 . .
Ru4 C80 H80A 123.3 . .
C71 C81 C76 108.3(6) . .
C71 C81 C82 111.4(6) . .
C76 C81 C82 111.1(7) . .
C71 C81 C83 108.3(7) . .
C76 C81 C83 109.1(6) . .
C82 C81 C83 108.6(7) . .
C81 C82 H82A 109.5 . .
C81 C82 H82B 109.5 . .
H82A C82 H82B 109.5 . .
C81 C82 H82C 109.5 . .
H82A C82 H82C 109.5 . .
H82B C82 H82C 109.5 . .
C81 C83 H83A 109.5 . .
C81 C83 H83B 109.5 . .
H83A C83 H83B 109.5 . .
C81 C83 H83C 109.5 . .
H83A C83 H83C 109.5 . .
H83B C83 H83C 109.5 . .
C77 C84 C86 108.8(6) . .
C77 C84 C72 107.8(6) . .
C86 C84 C72 107.8(6) . .
C77 C84 C85 110.8(6) . .
C86 C84 C85 110.4(7) . .
C72 C84 C85 111.2(6) . .
C84 C85 H85A 109.5 . .
C84 C85 H85B 109.5 . .
H85A C85 H85B 109.5 . .
C84 C85 H85C 109.5 . .
H85A C85 H85C 109.5 . .
H85B C85 H85C 109.5 . .
C84 C86 H86A 109.5 . .
C84 C86 H86B 109.5 . .
H86A C86 H86B 109.5 . .
C84 C86 H86C 109.5 . .
H86A C86 H86C 109.5 . .
H86B C86 H86C 109.5 . .
C74 C87 C88 109.8(7) . .
C74 C87 C89 111.0(6) . .
C88 C87 C89 108.7(8) . .
C74 C87 C90 107.3(7) . .
C88 C87 C90 110.4(8) . .
C89 C87 C90 109.6(8) . .
C87 C88 H88A 109.5 . .
C87 C88 H88B 109.5 . .
H88A C88 H88B 109.5 . .
C87 C88 H88C 109.5 . .
H88A C88 H88C 109.5 . .
H88B C88 H88C 109.5 . .
C87 C89 H89A 109.5 . .
C87 C89 H89B 109.5 . .
H89A C89 H89B 109.5 . .
C87 C89 H89C 109.5 . .
H89A C89 H89C 109.5 . .
H89B C89 H89C 109.5 . .
C87 C90 H90A 109.5 . .
C87 C90 H90B 109.5 . .
H90A C90 H90B 109.5 . .
C87 C90 H90C 109.5 . .
H90A C90 H90C 109.5 . .
H90B C90 H90C 109.5 . .
C79 C91 C92 110.6(7) . .
C79 C91 C93 110.9(7) . .
C92 C91 C93 109.3(8) . .
C79 C91 C94 107.7(7) . .
C92 C91 C94 108.7(8) . .
C93 C91 C94 109.5(7) . .
C91 C92 H92A 109.5 . .
C91 C92 H92B 109.5 . .
H92A C92 H92B 109.5 . .
C91 C92 H92C 109.5 . .
H92A C92 H92C 109.5 . .
H92B C92 H92C 109.5 . .
C91 C93 H93A 109.5 . .
C91 C93 H93B 109.5 . .
H93A C93 H93B 109.5 . .
C91 C93 H93C 109.5 . .
H93A C93 H93C 109.5 . .
H93B C93 H93C 109.5 . .
C91 C94 H94A 109.5 . .
C91 C94 H94B 109.5 . .
H94A C94 H94B 109.5 . .
C91 C94 H94C 109.5 . .
H94A C94 H94C 109.5 . .
H94B C94 H94C 109.5 . .
Cl4 Zn1 Cl3 114.95(11) . .
Cl4 Zn1 Cl5 111.77(11) . 2_665
Cl3 Zn1 Cl5 115.09(10) . 2_665
Cl4 Zn1 Cl5 113.22(11) . .
Cl3 Zn1 Cl5 107.49(10) . .
Cl5 Zn1 Cl5 92.08(8) 2_665 .
Zn1 Cl5 Zn1 87.92(8) 2_665 .
Cl7 Zn2 Cl6 119.21(13) . .
Cl7 Zn2 Cl8 116.20(13) . .
Cl6 Zn2 Cl8 107.23(11) . .
Cl7 Zn2 Cl8 108.79(13) . 2_675
Cl6 Zn2 Cl8 108.89(12) . 2_675
Cl8 Zn2 Cl8 93.31(9) . 2_675
Zn2 Cl8 Zn2 86.69(9) . 2_675
N9 C17 C18 179.5(10) . .
C17 C18 H18A 109.5 . .
C17 C18 H18B 109.5 . .
H18A C18 H18B 109.5 . .
C17 C18 H18C 109.5 . .
H18A C18 H18C 109.5 . .
H18B C18 H18C 109.5 . .
N10 C19 C20 179.4(16) . .
C19 C20 H20A 109.5 . .
C19 C20 H20B 109.5 . .
H20A C20 H20B 109.5 . .
C19 C20 H20C 109.5 . .
H20A C20 H20C 109.5 . .
H20B C20 H20C 109.5 . .

loop_
_geom_bond_atom_site_label_1
_geom_bond_atom_site_label_2
_geom_bond_distance
_geom_bond_site_symmetry_2
Ru1 N2 2.080(7) .
Ru1 N1 2.097(7) .
Ru1 C23 2.106(8) .
Ru1 C25 2.130(7) .
Ru1 C22 2.132(8) .
Ru1 C24 2.142(8) .
Ru1 C21 2.152(7) .
Ru1 Cl1 2.468(2) .
Ru2 N3 2.083(7) .
Ru2 N4 2.087(7) .
Ru2 C30 2.123(8) .
Ru2 C26 2.129(7) .
Ru2 C29 2.137(7) .
Ru2 C28 2.138(7) .
Ru2 C27 2.153(8) .
Ru2 Cl1 2.474(2) .
N1 C1 1.157(11) .
N2 C3 1.156(11) .
N3 C5 1.111(11) .
N4 C7 1.145(10) .
C1 C2 1.432(13) .
C2 H2A 0.9800 .
C2 H2B 0.9800 .
C2 H2C 0.9800 .
C3 C4 1.445(12) .
C4 H4A 0.9800 .
C4 H4B 0.9800 .
C4 H4C 0.9800 .
C5 C6 1.470(14) .
C6 H6A 0.9800 .
C6 H6B 0.9800 .
C6 H6C 0.9800 .
C7 C8 1.451(11) .
C8 H8A 0.9800 .
C8 H8B 0.9800 .
C8 H8C 0.9800 .
C21 C25 1.428(9) .
C21 C22 1.443(11) .
C21 C31 1.482(10) .
C22 C23 1.410(10) .
C22 C34 1.505(9) .
C23 C24 1.430(10) .
C23 H23A 0.9500 .
C24 C25 1.434(10) .
C24 C37 1.517(10) .
C25 H25A 0.9500 .
C26 C30 1.432(10) .
C26 C27 1.434(10) .
C26 C31 1.528(10) .
C27 C28 1.441(10) .
C27 C34 1.519(10) .
C28 C29 1.426(11) .
C28 H28A 0.9500 .
C29 C30 1.444(11) .
C29 C41 1.524(10) .
C30 H30A 0.9500 .
C31 C32 1.521(11) .
C31 C33 1.564(11) .
C32 H32A 0.9800 .
C32 H32B 0.9800 .
C32 H32C 0.9800 .
C33 H33A 0.9800 .
C33 H33B 0.9800 .
C33 H33C 0.9800 .
C34 C35 1.528(11) .
C34 C36 1.528(11) .
C35 H35A 0.9800 .
C35 H35B 0.9800 .
C35 H35C 0.9800 .
C36 H36A 0.9800 .
C36 H36B 0.9800 .
C36 H36C 0.9800 .
C37 C38 1.515(12) .
C37 C39 1.527(12) .
C37 C40 1.553(13) .
C38 H38A 0.9800 .
C38 H38B 0.9800 .
C38 H38C 0.9800 .
C39 H39A 0.9800 .
C39 H39B 0.9800 .
C39 H39C 0.9800 .
C40 H40A 0.9800 .
C40 H40B 0.9800 .
C40 H40C 0.9800 .
C41 C42 1.521(13) .
C41 C43 1.529(13) .
C41 C44 1.531(12) .
C42 H42A 0.9800 .
C42 H42B 0.9800 .
C42 H42C 0.9800 .
C43 H43A 0.9800 .
C43 H43B 0.9800 .
C43 H43C 0.9800 .
C44 H44A 0.9800 .
C44 H44B 0.9800 .
C44 H44C 0.9800 .
Ru3 N5 2.080(7) .
Ru3 N6 2.092(7) .
Ru3 C75 2.102(8) .
Ru3 C73 2.136(8) .
Ru3 C74 2.139(8) .
Ru3 C71 2.140(8) .
Ru3 C72 2.147(7) .
Ru3 Cl2 2.487(2) .
Ru4 N7 2.084(7) .
Ru4 N8 2.096(7) .
Ru4 C80 2.111(8) .
Ru4 C78 2.147(7) .
Ru4 C79 2.148(8) .
Ru4 C76 2.153(8) .
Ru4 C77 2.154(8) .
Ru4 Cl2 2.478(2) .
N5 C9 1.124(10) .
N6 C11 1.129(11) .
N7 C13 1.152(11) .
N8 C15 1.153(11) .
C9 C10 1.464(11) .
C10 H10A 0.9800 .
C10 H10B 0.9800 .
C10 H10C 0.9800 .
C11 C12 1.474(12) .
C12 H12A 0.9800 .
C12 H12B 0.9800 .
C12 H12C 0.9800 .
C13 C14 1.442(13) .
C14 H14A 0.9800 .
C14 H14B 0.9800 .
C14 H14C 0.9800 .
C15 C16 1.454(13) .
C16 H16A 0.9800 .
C16 H16B 0.9800 .
C16 H16C 0.9800 .
C71 C75 1.431(10) .
C71 C72 1.463(11) .
C71 C81 1.496(11) .
C72 C73 1.428(9) .
C72 C84 1.517(9) .
C73 C74 1.436(10) .
C73 H73A 0.9500 .
C74 C75 1.428(11) .
C74 C87 1.511(10) .
C75 H75A 0.9500 .
C76 C80 1.425(10) .
C76 C77 1.462(11) .
C76 C81 1.506(9) .
C77 C78 1.431(9) .
C77 C84 1.515(10) .
C78 C79 1.450(10) .
C78 H78A 0.9500 .
C79 C80 1.436(10) .
C79 C91 1.522(10) .
C80 H80A 0.9500 .
C81 C82 1.530(11) .
C81 C83 1.550(11) .
C82 H82A 0.9800 .
C82 H82B 0.9800 .
C82 H82C 0.9800 .
C83 H83A 0.9800 .
C83 H83B 0.9800 .
C83 H83C 0.9800 .
C84 C86 1.517(11) .
C84 C85 1.525(11) .
C85 H85A 0.9800 .
C85 H85B 0.9800 .
C85 H85C 0.9800 .
C86 H86A 0.9800 .
C86 H86B 0.9800 .
C86 H86C 0.9800 .
C87 C88 1.529(12) .
C87 C89 1.531(12) .
C87 C90 1.535(13) .
C88 H88A 0.9800 .
C88 H88B 0.9800 .
C88 H88C 0.9800 .
C89 H89A 0.9800 .
C89 H89B 0.9800 .
C89 H89C 0.9800 .
C90 H90A 0.9800 .
C90 H90B 0.9800 .
C90 H90C 0.9800 .
C91 C92 1.527(12) .
C91 C93 1.527(12) .
C91 C94 1.538(12) .
C92 H92A 0.9800 .
C92 H92B 0.9800 .
C92 H92C 0.9800 .
C93 H93A 0.9800 .
C93 H93B 0.9800 .
C93 H93C 0.9800 .
C94 H94A 0.9800 .
C94 H94B 0.9800 .
C94 H94C 0.9800 .
Zn1 Cl4 2.198(3) .
Zn1 Cl3 2.214(2) .
Zn1 Cl5 2.333(2) 2_665
Zn1 Cl5 2.352(2) .
Cl5 Zn1 2.333(2) 2_665
Zn2 Cl7 2.196(3) .
Zn2 Cl6 2.211(3) .
Zn2 Cl8 2.333(3) .
Zn2 Cl8 2.374(3) 2_675
Cl8 Zn2 2.373(3) 2_675
N9 C17 1.146(12) .
C17 C18 1.461(14) .
C18 H18A 0.9800 .
C18 H18B 0.9800 .
C18 H18C 0.9800 .
N10 C19 1.185(19) .
C19 C20 1.413(19) .
C20 H20A 0.9800 .
C20 H20B 0.9800 .
C20 H20C 0.9800 .

loop_
_geom_torsion_atom_site_label_1
_geom_torsion_atom_site_label_2
_geom_torsion_atom_site_label_3
_geom_torsion_atom_site_label_4
_geom_torsion
_geom_torsion_site_symmetry_1
_geom_torsion_site_symmetry_4
N2 Ru1 Cl1 Ru2 141.6(2) . .
N1 Ru1 Cl1 Ru2 -137.7(2) . .
C23 Ru1 Cl1 Ru2 49.7(3) . .
C25 Ru1 Cl1 Ru2 -39.6(3) . .
C22 Ru1 Cl1 Ru2 24.5(2) . .
C24 Ru1 Cl1 Ru2 8.6(8) . .
C21 Ru1 Cl1 Ru2 -15.3(2) . .
N3 Ru2 Cl1 Ru1 126.6(2) . .
N4 Ru2 Cl1 Ru1 -149.5(2) . .
C30 Ru2 Cl1 Ru1 37.7(3) . .
C26 Ru2 Cl1 Ru1 14.1(2) . .
C29 Ru2 Cl1 Ru1 -22.8(8) . .
C28 Ru2 Cl1 Ru1 -53.1(3) . .
C27 Ru2 Cl1 Ru1 -25.4(2) . .
N2 Ru1 N1 C1 19(4) . .
C23 Ru1 N1 C1 104(4) . .
C25 Ru1 N1 C1 163(4) . .
C22 Ru1 N1 C1 -160(3) . .
C24 Ru1 N1 C1 124(4) . .
C21 Ru1 N1 C1 -162(3) . .
Cl1 Ru1 N1 C1 -66(4) . .
N1 Ru1 N2 C3 1(5) . .
C23 Ru1 N2 C3 -145(5) . .
C25 Ru1 N2 C3 -93(6) . .
C22 Ru1 N2 C3 -179(100) . .
C24 Ru1 N2 C3 -107(6) . .
C21 Ru1 N2 C3 -178(5) . .
Cl1 Ru1 N2 C3 85(6) . .
N4 Ru2 N3 C5 -27(8) . .
C30 Ru2 N3 C5 -168(8) . .
C26 Ru2 N3 C5 156(8) . .
C29 Ru2 N3 C5 -131(8) . .
C28 Ru2 N3 C5 -123(8) . .
C27 Ru2 N3 C5 151(8) . .
Cl1 Ru2 N3 C5 58(8) . .
N3 Ru2 N4 C7 -8(8) . .
C30 Ru2 N4 C7 80(8) . .
C26 Ru2 N4 C7 163(8) . .
C29 Ru2 N4 C7 102(8) . .
C28 Ru2 N4 C7 141(8) . .
C27 Ru2 N4 C7 174(8) . .
Cl1 Ru2 N4 C7 -91(8) . .
Ru1 N1 C1 C2 -50(29) . .
Ru1 N2 C3 C4 20(52) . .
Ru2 N3 C5 C6 -31(52) . .
Ru2 N4 C7 C8 -38(26) . .
N2 Ru1 C21 C25 115.3(7) . .
N1 Ru1 C21 C25 -63.3(5) . .
C23 Ru1 C21 C25 79.5(5) . .
C22 Ru1 C21 C25 117.4(6) . .
C24 Ru1 C21 C25 36.2(4) . .
Cl1 Ru1 C21 C25 -150.8(4) . .
N2 Ru1 C21 C22 -2.1(9) . .
N1 Ru1 C21 C22 179.3(4) . .
C23 Ru1 C21 C22 -37.9(4) . .
C25 Ru1 C21 C22 -117.4(6) . .
C24 Ru1 C21 C22 -81.2(4) . .
Cl1 Ru1 C21 C22 91.8(4) . .
N2 Ru1 C21 C31 -122.3(8) . .
N1 Ru1 C21 C31 59.1(7) . .
C23 Ru1 C21 C31 -158.1(7) . .
C25 Ru1 C21 C31 122.4(9) . .
C22 Ru1 C21 C31 -120.2(8) . .
C24 Ru1 C21 C31 158.6(7) . .
Cl1 Ru1 C21 C31 -28.4(7) . .
C25 C21 C22 C23 0.3(9) . .
C31 C21 C22 C23 -174.0(7) . .
Ru1 C21 C22 C23 60.6(5) . .
C25 C21 C22 C34 175.0(7) . .
C31 C21 C22 C34 0.6(12) . .
Ru1 C21 C22 C34 -124.8(7) . .
C25 C21 C22 Ru1 -60.3(5) . .
C31 C21 C22 Ru1 125.3(8) . .
N2 Ru1 C22 C23 61.8(5) . .
N1 Ru1 C22 C23 -119.2(9) . .
C25 Ru1 C22 C23 -79.3(5) . .
C24 Ru1 C22 C23 -36.2(4) . .
C21 Ru1 C22 C23 -117.2(6) . .
Cl1 Ru1 C22 C23 148.5(4) . .
N2 Ru1 C22 C21 179.1(4) . .
N1 Ru1 C22 C21 -2.0(11) . .
C23 Ru1 C22 C21 117.2(6) . .
C25 Ru1 C22 C21 37.9(4) . .
C24 Ru1 C22 C21 81.0(4) . .
Cl1 Ru1 C22 C21 -94.3(4) . .
N2 Ru1 C22 C34 -61.5(7) . .
N1 Ru1 C22 C34 117.4(9) . .
C23 Ru1 C22 C34 -123.4(9) . .
C25 Ru1 C22 C34 157.3(8) . .
C24 Ru1 C22 C34 -159.6(8) . .
C21 Ru1 C22 C34 119.4(8) . .
Cl1 Ru1 C22 C34 25.1(7) . .
C21 C22 C23 C24 -0.8(9) . .
C34 C22 C23 C24 -175.1(7) . .
Ru1 C22 C23 C24 60.8(6) . .
C21 C22 C23 Ru1 -61.6(5) . .
C34 C22 C23 Ru1 124.1(8) . .
N2 Ru1 C23 C22 -128.3(4) . .
N1 Ru1 C23 C22 151.2(5) . .
C25 Ru1 C23 C22 81.7(5) . .
C24 Ru1 C23 C22 121.2(6) . .
C21 Ru1 C23 C22 38.4(4) . .
Cl1 Ru1 C23 C22 -42.3(5) . .
N2 Ru1 C23 C24 110.5(4) . .
N1 Ru1 C23 C24 30.0(7) . .
C25 Ru1 C23 C24 -39.5(4) . .
C22 Ru1 C23 C24 -121.2(6) . .
C21 Ru1 C23 C24 -82.7(4) . .
Cl1 Ru1 C23 C24 -163.5(3) . .
C22 C23 C24 C25 0.8(9) . .
Ru1 C23 C24 C25 61.6(5) . .
C22 C23 C24 C37 172.4(8) . .
Ru1 C23 C24 C37 -126.8(8) . .
C22 C23 C24 Ru1 -60.8(6) . .
N2 Ru1 C24 C23 -77.5(5) . .
N1 Ru1 C24 C23 -162.9(4) . .
C25 Ru1 C24 C23 114.8(6) . .
C22 Ru1 C24 C23 35.8(4) . .
C21 Ru1 C24 C23 78.8(5) . .
Cl1 Ru1 C24 C23 52.9(10) . .
N2 Ru1 C24 C25 167.7(4) . .
N1 Ru1 C24 C25 82.2(5) . .
C23 Ru1 C24 C25 -114.8(6) . .
C22 Ru1 C24 C25 -79.0(4) . .
C21 Ru1 C24 C25 -36.0(4) . .
Cl1 Ru1 C24 C25 -61.9(9) . .
N2 Ru1 C24 C37 45.3(8) . .
N1 Ru1 C24 C37 -40.1(8) . .
C23 Ru1 C24 C37 122.8(9) . .
C25 Ru1 C24 C37 -122.3(9) . .
C22 Ru1 C24 C37 158.6(8) . .
C21 Ru1 C24 C37 -158.3(8) . .
Cl1 Ru1 C24 C37 175.8(5) . .
C22 C21 C25 C24 0.2(9) . .
C31 C21 C25 C24 174.4(7) . .
Ru1 C21 C25 C24 -60.0(5) . .
C22 C21 C25 Ru1 60.2(5) . .
C31 C21 C25 Ru1 -125.5(8) . .
C23 C24 C25 C21 -0.6(9) . .
C37 C24 C25 C21 -172.3(8) . .
Ru1 C24 C25 C21 60.3(5) . .
C23 C24 C25 Ru1 -60.9(5) . .
C37 C24 C25 Ru1 127.4(8) . .
N2 Ru1 C25 C21 -141.9(5) . .
N1 Ru1 C25 C21 130.3(5) . .
C23 Ru1 C25 C21 -81.4(5) . .
C22 Ru1 C25 C21 -38.3(4) . .
C24 Ru1 C25 C21 -121.0(6) . .
Cl1 Ru1 C25 C21 40.1(6) . .
N2 Ru1 C25 C24 -20.9(7) . .
N1 Ru1 C25 C24 -108.8(4) . .
C23 Ru1 C25 C24 39.6(4) . .
C22 Ru1 C25 C24 82.7(5) . .
C21 Ru1 C25 C24 121.0(6) . .
Cl1 Ru1 C25 C24 161.1(3) . .
N3 Ru2 C26 C30 66.3(5) . .
N4 Ru2 C26 C30 -103.8(9) . .
C29 Ru2 C26 C30 -37.2(5) . .
C28 Ru2 C26 C30 -80.0(5) . .
C27 Ru2 C26 C30 -118.0(6) . .
Cl1 Ru2 C26 C30 153.2(4) . .
N3 Ru2 C26 C27 -175.7(4) . .
N4 Ru2 C26 C27 14.2(11) . .
C30 Ru2 C26 C27 118.0(6) . .
C29 Ru2 C26 C27 80.8(5) . .
C28 Ru2 C26 C27 38.0(4) . .
Cl1 Ru2 C26 C27 -88.8(4) . .
N3 Ru2 C26 C31 -56.7(7) . .
N4 Ru2 C26 C31 133.2(9) . .
C30 Ru2 C26 C31 -123.0(9) . .
C29 Ru2 C26 C31 -160.2(7) . .
C28 Ru2 C26 C31 157.0(7) . .
C27 Ru2 C26 C31 119.0(8) . .
Cl1 Ru2 C26 C31 30.2(6) . .
C30 C26 C27 C28 0.6(8) . .
C31 C26 C27 C28 177.5(7) . .
Ru2 C26 C27 C28 -60.2(5) . .
C30 C26 C27 C34 -174.7(7) . .
C31 C26 C27 C34 2.2(12) . .
Ru2 C26 C27 C34 124.5(7) . .
C30 C26 C27 Ru2 60.8(5) . .
C31 C26 C27 Ru2 -122.3(7) . .
N3 Ru2 C27 C26 8.5(8) . .
N4 Ru2 C27 C26 -175.1(4) . .
C30 Ru2 C27 C26 -37.9(4) . .
C29 Ru2 C27 C26 -81.5(4) . .
C28 Ru2 C27 C26 -117.8(6) . .
Cl1 Ru2 C27 C26 97.7(4) . .
N3 Ru2 C27 C28 126.2(6) . .
N4 Ru2 C27 C28 -57.3(5) . .
C30 Ru2 C27 C28 79.8(5) . .
C26 Ru2 C27 C28 117.8(6) . .
C29 Ru2 C27 C28 36.3(4) . .
Cl1 Ru2 C27 C28 -144.5(4) . .
N3 Ru2 C27 C34 -110.7(7) . .
N4 Ru2 C27 C34 65.8(7) . .
C30 Ru2 C27 C34 -157.1(7) . .
C26 Ru2 C27 C34 -119.1(8) . .
C29 Ru2 C27 C34 159.4(7) . .
C28 Ru2 C27 C34 123.1(8) . .
Cl1 Ru2 C27 C34 -21.4(6) . .
C26 C27 C28 C29 0.1(9) . .
C34 C27 C28 C29 175.2(7) . .
Ru2 C27 C28 C29 -59.9(5) . .
C26 C27 C28 Ru2 60.0(5) . .
C34 C27 C28 Ru2 -124.9(8) . .
N3 Ru2 C28 C29 -12.2(8) . .
N4 Ru2 C28 C29 -104.2(5) . .
C30 Ru2 C28 C29 39.1(4) . .
C26 Ru2 C28 C29 82.6(5) . .
C27 Ru2 C28 C29 120.4(6) . .
Cl1 Ru2 C28 C29 167.1(4) . .
N3 Ru2 C28 C27 -132.7(5) . .
N4 Ru2 C28 C27 135.4(4) . .
C30 Ru2 C28 C27 -81.4(5) . .
C26 Ru2 C28 C27 -37.8(4) . .
C29 Ru2 C28 C27 -120.4(6) . .
Cl1 Ru2 C28 C27 46.7(5) . .
C27 C28 C29 C30 -0.8(9) . .
Ru2 C28 C29 C30 -61.0(5) . .
C27 C28 C29 C41 -174.4(8) . .
Ru2 C28 C29 C41 125.4(9) . .
C27 C28 C29 Ru2 60.2(5) . .
N3 Ru2 C29 C28 173.3(4) . .
N4 Ru2 C29 C28 84.7(5) . .
C30 Ru2 C29 C28 -116.3(6) . .
C26 Ru2 C29 C28 -79.3(5) . .
C27 Ru2 C29 C28 -36.5(4) . .
Cl1 Ru2 C29 C28 -39.4(10) . .
N3 Ru2 C29 C30 -70.4(5) . .
N4 Ru2 C29 C30 -159.0(4) . .
C26 Ru2 C29 C30 37.0(5) . .
C28 Ru2 C29 C30 116.3(6) . .
C27 Ru2 C29 C30 79.8(5) . .
Cl1 Ru2 C29 C30 76.9(10) . .
N3 Ru2 C29 C41 49.9(8) . .
N4 Ru2 C29 C41 -38.7(8) . .
C30 Ru2 C29 C41 120.3(9) . .
C26 Ru2 C29 C41 157.2(8) . .
C28 Ru2 C29 C41 -123.4(9) . .
C27 Ru2 C29 C41 -160.0(8) . .
Cl1 Ru2 C29 C41 -162.9(6) . .
C27 C26 C30 C29 -1.2(9) . .
C31 C26 C30 C29 -177.9(7) . .
Ru2 C26 C30 C29 60.5(6) . .
C27 C26 C30 Ru2 -61.6(5) . .
C31 C26 C30 Ru2 121.6(8) . .
C28 C29 C30 C26 1.2(9) . .
C41 C29 C30 C26 175.0(8) . .
Ru2 C29 C30 C26 -60.4(6) . .
C28 C29 C30 Ru2 61.6(5) . .
C41 C29 C30 Ru2 -124.6(8) . .
N3 Ru2 C30 C26 -122.6(5) . .
N4 Ru2 C30 C26 153.2(5) . .
C29 Ru2 C30 C26 119.5(7) . .
C28 Ru2 C30 C26 81.0(5) . .
C27 Ru2 C30 C26 37.7(4) . .
Cl1 Ru2 C30 C26 -38.3(6) . .
N3 Ru2 C30 C29 118.0(5) . .
N4 Ru2 C30 C29 33.8(7) . .
C26 Ru2 C30 C29 -119.5(7) . .
C28 Ru2 C30 C29 -38.4(5) . .
C27 Ru2 C30 C29 -81.8(5) . .
Cl1 Ru2 C30 C29 -157.8(4) . .
C25 C21 C31 C32 46.0(11) . .
C22 C21 C31 C32 -140.8(8) . .
Ru1 C21 C31 C32 -48.2(9) . .
C25 C21 C31 C26 169.8(7) . .
C22 C21 C31 C26 -17.0(11) . .
Ru1 C21 C31 C26 75.6(8) . .
C25 C21 C31 C33 -75.3(10) . .
C22 C21 C31 C33 98.0(9) . .
Ru1 C21 C31 C33 -169.4(5) . .
C30 C26 C31 C21 -168.2(8) . .
C27 C26 C31 C21 15.5(10) . .
Ru2 C26 C31 C21 -75.8(8) . .
C30 C26 C31 C32 -43.3(11) . .
C27 C26 C31 C32 140.4(7) . .
Ru2 C26 C31 C32 49.1(8) . .
C30 C26 C31 C33 74.7(10) . .
C27 C26 C31 C33 -101.5(8) . .
Ru2 C26 C31 C33 167.1(5) . .
C23 C22 C34 C27 -169.5(8) . .
C21 C22 C34 C27 17.0(10) . .
Ru1 C22 C34 C27 -75.7(8) . .
C23 C22 C34 C35 -46.0(11) . .
C21 C22 C34 C35 140.6(8) . .
Ru1 C22 C34 C35 47.8(9) . .
C23 C22 C34 C36 74.8(10) . .
C21 C22 C34 C36 -98.6(9) . .
Ru1 C22 C34 C36 168.7(5) . .
C26 C27 C34 C22 -18.3(10) . .
C28 C27 C34 C22 167.4(7) . .
Ru2 C27 C34 C22 73.1(8) . .
C26 C27 C34 C35 -142.0(7) . .
C28 C27 C34 C35 43.7(10) . .
Ru2 C27 C34 C35 -50.6(8) . .
C26 C27 C34 C36 97.6(8) . .
C28 C27 C34 C36 -76.7(9) . .
Ru2 C27 C34 C36 -171.0(5) . .
C23 C24 C37 C38 159.8(9) . .
C25 C24 C37 C38 -30.4(12) . .
Ru1 C24 C37 C38 65.0(10) . .
C23 C24 C37 C39 36.2(12) . .
C25 C24 C37 C39 -154.1(8) . .
Ru1 C24 C37 C39 -58.7(10) . .
C23 C24 C37 C40 -82.4(10) . .
C25 C24 C37 C40 87.3(10) . .
Ru1 C24 C37 C40 -177.3(7) . .
C28 C29 C41 C42 -150.0(9) . .
C30 C29 C41 C42 37.6(12) . .
Ru2 C29 C41 C42 -54.7(11) . .
C28 C29 C41 C43 -30.1(12) . .
C30 C29 C41 C43 157.4(8) . .
Ru2 C29 C41 C43 65.2(10) . .
C28 C29 C41 C44 88.6(11) . .
C30 C29 C41 C44 -83.8(11) . .
Ru2 C29 C41 C44 -176.0(7) . .
N7 Ru4 Cl2 Ru3 126.9(2) . .
N8 Ru4 Cl2 Ru3 -149.4(2) . .
C80 Ru4 Cl2 Ru3 35.6(3) . .
C78 Ru4 Cl2 Ru3 -54.9(3) . .
C79 Ru4 Cl2 Ru3 -22.0(8) . .
C76 Ru4 Cl2 Ru3 12.3(2) . .
C77 Ru4 Cl2 Ru3 -27.8(2) . .
N5 Ru3 Cl2 Ru4 -120.5(2) . .
N6 Ru3 Cl2 Ru4 150.5(2) . .
C75 Ru3 Cl2 Ru4 -33.8(3) . .
C73 Ru3 Cl2 Ru4 56.7(3) . .
C74 Ru3 Cl2 Ru4 28.9(7) . .
C71 Ru3 Cl2 Ru4 -11.8(2) . .
C72 Ru3 Cl2 Ru4 28.5(2) . .
N6 Ru3 N5 C9 -146(5) . .
C75 Ru3 N5 C9 -8(5) . .
C73 Ru3 N5 C9 -49(5) . .
C74 Ru3 N5 C9 -44(5) . .
C71 Ru3 N5 C9 27(5) . .
C72 Ru3 N5 C9 31(5) . .
Cl2 Ru3 N5 C9 127(5) . .
N5 Ru3 N6 C11 130(4) . .
C75 Ru3 N6 C11 40(4) . .
C73 Ru3 N6 C11 -18(4) . .
C74 Ru3 N6 C11 21(4) . .
C71 Ru3 N6 C11 -31(5) . .
C72 Ru3 N6 C11 -48(4) . .
Cl2 Ru3 N6 C11 -145(4) . .
N8 Ru4 N7 C13 5(6) . .
C80 Ru4 N7 C13 -136(6) . .
C78 Ru4 N7 C13 -86(6) . .
C79 Ru4 N7 C13 -98(6) . .
C76 Ru4 N7 C13 -171(6) . .
C77 Ru4 N7 C13 -175(6) . .
Cl2 Ru4 N7 C13 91(6) . .
N7 Ru4 N8 C15 -70(4) . .
C80 Ru4 N8 C15 21(4) . .
C78 Ru4 N8 C15 79(4) . .
C79 Ru4 N8 C15 40(4) . .
C76 Ru4 N8 C15 97(4) . .
C77 Ru4 N8 C15 110(4) . .
Cl2 Ru4 N8 C15 -154(4) . .
Ru3 N5 C9 C10 15(89) . .
Ru3 N6 C11 C12 -14(17) . .
Ru4 N7 C13 C14 -162(29) . .
Ru4 N8 C15 C16 11(46) . .
N5 Ru3 C71 C75 -66.8(5) . .
N6 Ru3 C71 C75 92.8(9) . .
C73 Ru3 C71 C75 79.1(5) . .
C74 Ru3 C71 C75 36.2(5) . .
C72 Ru3 C71 C75 115.8(7) . .
Cl2 Ru3 C71 C75 -155.5(4) . .
N5 Ru3 C71 C72 177.4(4) . .
N6 Ru3 C71 C72 -23.1(10) . .
C75 Ru3 C71 C72 -115.8(7) . .
C73 Ru3 C71 C72 -36.8(4) . .
C74 Ru3 C71 C72 -79.7(4) . .
Cl2 Ru3 C71 C72 88.7(4) . .
N5 Ru3 C71 C81 57.1(7) . .
N6 Ru3 C71 C81 -143.4(8) . .
C75 Ru3 C71 C81 123.9(9) . .
C73 Ru3 C71 C81 -157.1(7) . .
C74 Ru3 C71 C81 160.0(7) . .
C72 Ru3 C71 C81 -120.3(8) . .
Cl2 Ru3 C71 C81 -31.6(7) . .
C75 C71 C72 C73 -0.6(9) . .
C81 C71 C72 C73 -176.7(7) . .
Ru3 C71 C72 C73 59.8(5) . .
C75 C71 C72 C84 174.1(7) . .
C81 C71 C72 C84 -1.9(13) . .
Ru3 C71 C72 C84 -125.4(7) . .
C75 C71 C72 Ru3 -60.4(5) . .
C81 C71 C72 Ru3 123.5(8) . .
N5 Ru3 C72 C73 -124.1(6) . .
N6 Ru3 C72 C73 52.1(5) . .
C75 Ru3 C72 C73 -80.3(5) . .
C74 Ru3 C72 C73 -37.0(4) . .
C71 Ru3 C72 C73 -119.2(6) . .
Cl2 Ru3 C72 C73 142.9(4) . .
N5 Ru3 C72 C71 -4.9(7) . .
N6 Ru3 C72 C71 171.3(4) . .
C75 Ru3 C72 C71 38.9(4) . .
C73 Ru3 C72 C71 119.2(6) . .
C74 Ru3 C72 C71 82.2(4) . .
Cl2 Ru3 C72 C71 -97.9(4) . .
N5 Ru3 C72 C84 113.0(7) . .
N6 Ru3 C72 C84 -70.8(7) . .
C75 Ru3 C72 C84 156.8(8) . .
C73 Ru3 C72 C84 -123.0(9) . .
C74 Ru3 C72 C84 -159.9(8) . .
C71 Ru3 C72 C84 117.8(8) . .
Cl2 Ru3 C72 C84 19.9(7) . .
C71 C72 C73 C74 0.7(9) . .
C84 C72 C73 C74 -173.8(7) . .
Ru3 C72 C73 C74 60.3(6) . .
C71 C72 C73 Ru3 -59.6(5) . .
C84 C72 C73 Ru3 125.9(8) . .
N5 Ru3 C73 C72 126.5(5) . .
N6 Ru3 C73 C72 -137.9(4) . .
C75 Ru3 C73 C72 81.1(5) . .
C74 Ru3 C73 C72 119.7(6) . .
C71 Ru3 C73 C72 37.7(4) . .
Cl2 Ru3 C73 C72 -48.2(5) . .
N5 Ru3 C73 C74 6.9(8) . .
N6 Ru3 C73 C74 102.4(4) . .
C75 Ru3 C73 C74 -38.6(4) . .
C71 Ru3 C73 C74 -82.0(5) . .
C72 Ru3 C73 C74 -119.7(6) . .
Cl2 Ru3 C73 C74 -167.9(3) . .
C72 C73 C74 C75 -0.4(9) . .
Ru3 C73 C74 C75 60.1(5) . .
C72 C73 C74 C87 172.4(8) . .
Ru3 C73 C74 C87 -127.1(8) . .
C72 C73 C74 Ru3 -60.5(5) . .
N5 Ru3 C74 C75 67.2(5) . .
N6 Ru3 C74 C75 159.9(4) . .
C73 Ru3 C74 C75 -116.6(6) . .
C71 Ru3 C74 C75 -36.3(4) . .
C72 Ru3 C74 C75 -79.9(5) . .
Cl2 Ru3 C74 C75 -80.4(8) . .
N5 Ru3 C74 C73 -176.2(4) . .
N6 Ru3 C74 C73 -83.5(5) . .
C75 Ru3 C74 C73 116.6(6) . .
C71 Ru3 C74 C73 80.3(5) . .
C72 Ru3 C74 C73 36.7(4) . .
Cl2 Ru3 C74 C73 36.3(10) . .
N5 Ru3 C74 C87 -53.7(8) . .
N6 Ru3 C74 C87 39.0(8) . .
C75 Ru3 C74 C87 -120.9(9) . .
C73 Ru3 C74 C87 122.5(9) . .
C71 Ru3 C74 C87 -157.2(8) . .
C72 Ru3 C74 C87 159.2(8) . .
Cl2 Ru3 C74 C87 158.7(5) . .
C73 C74 C75 C71 0.0(9) . .
C87 C74 C75 C71 -172.8(8) . .
Ru3 C74 C75 C71 61.0(6) . .
C73 C74 C75 Ru3 -61.0(5) . .
C87 C74 C75 Ru3 126.2(8) . .
C72 C71 C75 C74 0.4(9) . .
C81 C71 C75 C74 176.2(8) . .
Ru3 C71 C75 C74 -61.0(6) . .
C72 C71 C75 Ru3 61.4(5) . .
C81 C71 C75 Ru3 -122.7(9) . .
N5 Ru3 C75 C74 -119.3(4) . .
N6 Ru3 C75 C74 -30.1(6) . .
C73 Ru3 C75 C74 38.5(4) . .
C71 Ru3 C75 C74 120.9(7) . .
C72 Ru3 C75 C74 81.6(5) . .
Cl2 Ru3 C75 C74 156.4(3) . .
N5 Ru3 C75 C71 119.8(5) . .
N6 Ru3 C75 C71 -151.0(5) . .
C73 Ru3 C75 C71 -82.4(5) . .
C74 Ru3 C75 C71 -120.9(7) . .
C72 Ru3 C75 C71 -39.4(5) . .
Cl2 Ru3 C75 C71 35.5(6) . .
N7 Ru4 C76 C80 65.3(5) . .
N8 Ru4 C76 C80 -100.4(9) . .
C78 Ru4 C76 C80 -80.1(5) . .
C79 Ru4 C76 C80 -36.7(5) . .
C77 Ru4 C76 C80 -117.6(6) . .
Cl2 Ru4 C76 C80 153.1(4) . .
N7 Ru4 C76 C77 -177.1(4) . .
N8 Ru4 C76 C77 17.2(10) . .
C80 Ru4 C76 C77 117.6(6) . .
C78 Ru4 C76 C77 37.5(4) . .
C79 Ru4 C76 C77 80.8(4) . .
Cl2 Ru4 C76 C77 -89.3(4) . .
N7 Ru4 C76 C81 -58.1(7) . .
N8 Ru4 C76 C81 136.2(8) . .
C80 Ru4 C76 C81 -123.4(9) . .
C78 Ru4 C76 C81 156.5(8) . .
C79 Ru4 C76 C81 -160.2(8) . .
C77 Ru4 C76 C81 119.0(8) . .
Cl2 Ru4 C76 C81 29.7(7) . .
C80 C76 C77 C78 -1.1(9) . .
C81 C76 C77 C78 175.2(7) . .
Ru4 C76 C77 C78 -60.7(5) . .
C80 C76 C77 C84 -175.6(7) . .
C81 C76 C77 C84 0.7(12) . .
Ru4 C76 C77 C84 124.8(7) . .
C80 C76 C77 Ru4 59.6(5) . .
C81 C76 C77 Ru4 -124.1(7) . .
N7 Ru4 C77 C78 124.1(6) . .
N8 Ru4 C77 C78 -55.6(5) . .
C80 Ru4 C77 C78 80.1(5) . .
C79 Ru4 C77 C78 36.8(4) . .
C76 Ru4 C77 C78 117.9(6) . .
Cl2 Ru4 C77 C78 -144.9(4) . .
N7 Ru4 C77 C76 6.2(8) . .
N8 Ru4 C77 C76 -173.5(4) . .
C80 Ru4 C77 C76 -37.8(4) . .
C78 Ru4 C77 C76 -117.9(6) . .
C79 Ru4 C77 C76 -81.1(4) . .
Cl2 Ru4 C77 C76 97.2(4) . .
N7 Ru4 C77 C84 -112.8(7) . .
N8 Ru4 C77 C84 67.5(7) . .
C80 Ru4 C77 C84 -156.8(7) . .
C78 Ru4 C77 C84 123.1(8) . .
C79 Ru4 C77 C84 159.9(7) . .
C76 Ru4 C77 C84 -119.0(8) . .
Cl2 Ru4 C77 C84 -21.8(6) . .
C76 C77 C78 C79 0.8(9) . .
C84 C77 C78 C79 175.1(7) . .
Ru4 C77 C78 C79 -59.8(6) . .
C76 C77 C78 Ru4 60.6(5) . .
C84 C77 C78 Ru4 -125.1(8) . .
N7 Ru4 C78 C77 -137.5(5) . .
N8 Ru4 C78 C77 135.2(5) . .
C80 Ru4 C78 C77 -81.4(5) . .
C79 Ru4 C78 C77 -120.2(6) . .
C76 Ru4 C78 C77 -38.3(4) . .
Cl2 Ru4 C78 C77 46.0(5) . .
N7 Ru4 C78 C79 -17.3(7) . .
N8 Ru4 C78 C79 -104.6(4) . .
C80 Ru4 C78 C79 38.8(4) . .
C76 Ru4 C78 C79 81.9(5) . .
C77 Ru4 C78 C79 120.2(6) . .
Cl2 Ru4 C78 C79 166.3(3) . .
C77 C78 C79 C80 -0.2(9) . .
Ru4 C78 C79 C80 -60.3(6) . .
C77 C78 C79 C91 -174.2(8) . .
Ru4 C78 C79 C91 125.7(9) . .
C77 C78 C79 Ru4 60.1(6) . .
N7 Ru4 C79 C80 -73.3(5) . .
N8 Ru4 C79 C80 -161.1(5) . .
C78 Ru4 C79 C80 116.2(6) . .
C76 Ru4 C79 C80 36.4(5) . .
C77 Ru4 C79 C80 79.9(5) . .
Cl2 Ru4 C79 C80 73.7(9) . .
N7 Ru4 C79 C78 170.5(4) . .
N8 Ru4 C79 C78 82.7(5) . .
C80 Ru4 C79 C78 -116.2(6) . .
C76 Ru4 C79 C78 -79.8(5) . .
C77 Ru4 C79 C78 -36.3(4) . .
Cl2 Ru4 C79 C78 -42.5(10) . .
N7 Ru4 C79 C91 48.1(7) . .
N8 Ru4 C79 C91 -39.8(7) . .
C80 Ru4 C79 C91 121.4(9) . .
C78 Ru4 C79 C91 -122.5(9) . .
C76 Ru4 C79 C91 157.8(8) . .
C77 Ru4 C79 C91 -158.7(8) . .
Cl2 Ru4 C79 C91 -165.0(5) . .
C77 C76 C80 C79 1.0(9) . .
C81 C76 C80 C79 -175.1(8) . .
Ru4 C76 C80 C79 61.4(6) . .
C77 C76 C80 Ru4 -60.4(5) . .
C81 C76 C80 Ru4 123.5(8) . .
C78 C79 C80 C76 -0.5(9) . .
C91 C79 C80 C76 173.5(8) . .
Ru4 C79 C80 C76 -61.7(6) . .
C78 C79 C80 Ru4 61.2(5) . .
C91 C79 C80 Ru4 -124.8(9) . .
N7 Ru4 C80 C76 -124.4(4) . .
N8 Ru4 C80 C76 149.7(5) . .
C78 Ru4 C80 C76 81.3(5) . .
C79 Ru4 C80 C76 120.2(7) . .
C77 Ru4 C80 C76 38.4(4) . .
Cl2 Ru4 C80 C76 -38.1(6) . .
N7 Ru4 C80 C79 115.4(5) . .
N8 Ru4 C80 C79 29.5(7) . .
C78 Ru4 C80 C79 -38.9(4) . .
C76 Ru4 C80 C79 -120.2(7) . .
C77 Ru4 C80 C79 -81.8(5) . .
Cl2 Ru4 C80 C79 -158.3(4) . .
C75 C71 C81 C76 168.8(8) . .
C72 C71 C81 C76 -16.1(11) . .
Ru3 C71 C81 C76 76.0(8) . .
C75 C71 C81 C82 46.4(11) . .
C72 C71 C81 C82 -138.6(8) . .
Ru3 C71 C81 C82 -46.5(9) . .
C75 C71 C81 C83 -72.9(11) . .
C72 C71 C81 C83 102.1(9) . .
Ru3 C71 C81 C83 -165.8(5) . .
C80 C76 C81 C71 -167.9(8) . .
C77 C76 C81 C71 16.6(11) . .
Ru4 C76 C81 C71 -74.9(9) . .
C80 C76 C81 C82 -45.3(11) . .
C77 C76 C81 C82 139.3(8) . .
Ru4 C76 C81 C82 47.8(9) . .
C80 C76 C81 C83 74.4(10) . .
C77 C76 C81 C83 -101.1(9) . .
Ru4 C76 C81 C83 167.4(6) . .
C78 C77 C84 C86 -75.0(10) . .
C76 C77 C84 C86 98.4(8) . .
Ru4 C77 C84 C86 -169.8(5) . .
C78 C77 C84 C72 168.3(7) . .
C76 C77 C84 C72 -18.3(10) . .
Ru4 C77 C84 C72 73.6(8) . .
C78 C77 C84 C85 46.5(11) . .
C76 C77 C84 C85 -140.2(7) . .
Ru4 C77 C84 C85 -48.3(8) . .
C73 C72 C84 C77 -167.5(7) . .
C71 C72 C84 C77 18.8(10) . .
Ru3 C72 C84 C77 -72.4(8) . .
C73 C72 C84 C86 75.2(10) . .
C71 C72 C84 C86 -98.5(9) . .
Ru3 C72 C84 C86 170.3(6) . .
C73 C72 C84 C85 -45.9(11) . .
C71 C72 C84 C85 140.4(8) . .
Ru3 C72 C84 C85 49.2(9) . .
C75 C74 C87 C88 -45.8(12) . .
C73 C74 C87 C88 142.8(9) . .
Ru3 C74 C87 C88 47.3(10) . .
C75 C74 C87 C89 -166.1(8) . .
C73 C74 C87 C89 22.5(12) . .
Ru3 C74 C87 C89 -73.0(10) . .
C75 C74 C87 C90 74.2(11) . .
C73 C74 C87 C90 -97.2(10) . .
Ru3 C74 C87 C90 167.3(6) . .
C80 C79 C91 C92 36.1(12) . .
C78 C79 C91 C92 -151.2(9) . .
Ru4 C79 C91 C92 -56.5(10) . .
C80 C79 C91 C93 157.6(9) . .
C78 C79 C91 C93 -29.7(12) . .
Ru4 C79 C91 C93 65.0(9) . .
C80 C79 C91 C94 -82.6(11) . .
C78 C79 C91 C94 90.1(10) . .
Ru4 C79 C91 C94 -175.2(6) . .
Cl4 Zn1 Cl5 Zn1 -114.80(11) . 2_665
Cl3 Zn1 Cl5 Zn1 117.15(10) . 2_665
Cl5 Zn1 Cl5 Zn1 0.0 2_665 2_665
Cl7 Zn2 Cl8 Zn2 112.84(14) . 2_675
Cl6 Zn2 Cl8 Zn2 -110.94(13) . 2_675
Cl8 Zn2 Cl8 Zn2 0.0 2_675 2_675
